data_7115177
loop_
_publ_author_name
'M\"uller, Achim'
'Koop, Michael'
'B\"ogge, Hartmut'
'Schmidtmann, Marc'
'Peters, Frank'
'K\"ogerler, Paul'

_publ_section_title
;
 Building blocks as disposition in solution:
 [{MoVIO3(H2O)}10{VIVO(H2O)}20{(MoVI/MoVI5O21)(H2O)3}10({MoVIO2(H2O)2}5/2)2
 ({NaSO4}5)2]20&#x2212;, a giant spherical cluster with unusual structural
 features of interest for supramolecular and magneto chemistry
;
_journal_issue 18
_journal_name_full 'Chemical Communications'
_journal_page_first 1885
_journal_paper_doi 10.1039/a904724g
_journal_year 1999
_chemical_formula_sum 'H480 Mo75 Na30 O550 S10 V20'
_chemical_formula_weight 18508.44
_chemical_name_systematic ?
_space_group_IT_number 15
_symmetry_cell_setting monoclinic
_symmetry_space_group_name_Hall '-C 2yc'
_symmetry_space_group_name_H-M 'C 1 2/c 1'
_atom_sites_solution_primary direct
_atom_sites_solution_secondary difmap
_audit_creation_method SHELXL-97
_cell_angle_alpha 90.00
_cell_angle_beta 104.2620(10)
_cell_angle_gamma 90.00
_cell_formula_units_Z 4
_cell_length_a 47.065(2)
_cell_length_b 43.157(2)
_cell_length_c 26.9461(12)
_cell_measurement_reflns_used 8192
_cell_measurement_temperature 183(2)
_cell_measurement_theta_max 26.99
_cell_measurement_theta_min 1.56
_cell_volume 53046(4)
_computing_cell_refinement 'Bruker AXS SAINT'
_computing_data_collection 'Bruker AXS SMART'
_computing_data_reduction 'Bruker AXS SAINT'
_computing_molecular_graphics 'Crystal Impact: DIAMOND; Bruker AXS: SHELXTL'
_computing_publication_material 'SHELXL-97 (Sheldrick, 1997)'
_computing_structure_refinement 'SHELXL-97 (Sheldrick, 1997)'
_computing_structure_solution 'SHELXS-97 (Sheldrick, 1997)'
_diffrn_ambient_temperature 183(2)
_diffrn_measured_fraction_theta_full 0.486
_diffrn_measured_fraction_theta_max 0.486
_diffrn_measurement_device_type 'Bruker AXS SMART'
_diffrn_measurement_method omega-scan
_diffrn_radiation_monochromator graphite
_diffrn_radiation_source 'fine-focus sealed tube'
_diffrn_radiation_type MoK\a
_diffrn_radiation_wavelength 0.71073
_diffrn_reflns_av_R_equivalents 0.0692
_diffrn_reflns_av_sigmaI/netI 0.0887
_diffrn_reflns_limit_h_max 41
_diffrn_reflns_limit_h_min -60
_diffrn_reflns_limit_k_max 50
_diffrn_reflns_limit_k_min -55
_diffrn_reflns_limit_l_max 29
_diffrn_reflns_limit_l_min -34
_diffrn_reflns_number 155219
_diffrn_reflns_theta_full 26.99
_diffrn_reflns_theta_max 26.99
_diffrn_reflns_theta_min 1.56
_diffrn_standards_decay_% 0
_exptl_absorpt_coefficient_mu 2.23
_exptl_absorpt_correction_T_max 0.4912
_exptl_absorpt_correction_T_min 0.3202
_exptl_absorpt_correction_type multi-scan
_exptl_crystal_colour violett
_exptl_crystal_density_diffrn 2.318
_exptl_crystal_density_method 'not measured'
_exptl_crystal_description 'oblique plate'
_exptl_crystal_F_000 35920.0
_exptl_crystal_size_max 0.40
_exptl_crystal_size_mid 0.20
_exptl_crystal_size_min 0.10
_refine_diff_density_max 2.620
_refine_diff_density_min -2.658
_refine_diff_density_rms 0.265
_refine_ls_extinction_method none
_refine_ls_goodness_of_fit_ref 1.072
_refine_ls_matrix_type full
_refine_ls_number_parameters 2718
_refine_ls_number_reflns 57074
_refine_ls_number_restraints 90
_refine_ls_restrained_S_all 1.072
_refine_ls_R_factor_all 0.1285
_refine_ls_R_factor_gt 0.0616
_refine_ls_shift/su_max 0.010
_refine_ls_shift/su_mean 0.000
_refine_ls_structure_factor_coef Fsqd
_refine_ls_weighting_details 'w=1/[\s^2^(Fo^2^)+(0.0800P)^2^+1700.0000P] where P=(Fo^2^+2Fc^2^)/3'
_refine_ls_weighting_scheme calc
_refine_ls_wR_factor_gt 0.1532
_refine_ls_wR_factor_ref 0.2063
_reflns_number_gt 33490
_reflns_number_total 57074
_reflns_threshold_expression >2sigma(I)
_cod_data_source_file 904724g.txt
_cod_data_source_block cooper
_cod_depositor_comments
;
 Changing the _chemical_formula_sum data item value from
 'A30 H480 M N O625 S10 V20' to 'H480 Mo75 Na30 O550 S10 V20'.

 Antanas Vaitkus,
 2017-01-09

The following automatic conversions were performed:

'_refine_ls_weighting_scheme' value 'calc
w=1/[\s^2^(Fo^2^)+(0.0800P)^2^+1700.0000P] where P=(Fo^2^+2Fc^2^)/3'
was changed to 'calc'. New tag '_refine_ls_weighting_details' was
created. The value of the new tag was set to
'w=1/[\s^2^(Fo^2^)+(0.0800P)^2^+1700.0000P] where
P=(Fo^2^+2Fc^2^)/3'.

Automatic conversion script
Id: cif_fix_values 3143 2015-03-26 13:38:13Z robertas 
;
_cod_original_cell_volume 53045(4)
_cod_original_sg_symbol_H-M C2/c
_cod_original_formula_sum 'H480 S10 MO75 V20 NA30 O550 '
_cod_database_code 7115177

loop_
_symmetry_equiv_pos_as_xyz
'x, y, z'
'-x, y, -z+1/2'
'x+1/2, y+1/2, z'
'-x+1/2, y+1/2, -z+1/2'
'-x, -y, -z'
'x, -y, z-1/2'
'-x+1/2, -y+1/2, -z'
'x+1/2, -y+1/2, z-1/2'

loop_
_atom_site_label
_atom_site_type_symbol
_atom_site_fract_x
_atom_site_fract_y
_atom_site_fract_z
_atom_site_U_iso_or_equiv
_atom_site_adp_type
_atom_site_occupancy
_atom_site_calc_flag
_atom_site_refinement_flags
Mo1 Mo 0.21544(2) 0.67769(2) 0.61901(4) 0.0196(2) Uani 1 d .
Mo2 Mo 0.16274(2) 0.73090(2) 0.59666(4) 0.0223(2) Uani 1 d .
Mo3 Mo 0.24435(2) 0.74541(2) 0.60323(3) 0.01882(19) Uani 1 d .
Mo4 Mo 0.28803(2) 0.67321(2) 0.66852(4) 0.0211(2) Uani 1 d .
Mo5 Mo 0.23124(2) 0.60767(2) 0.66729(4) 0.0197(2) Uani 1 d .
Mo6 Mo 0.15434(2) 0.64542(2) 0.63588(4) 0.0233(2) Uani 1 d .
Mo7 Mo 0.15357(2) 0.53377(2) 0.91002(4) 0.0213(2) Uani 1 d .
Mo8 Mo 0.12031(2) 0.56567(2) 0.79860(4) 0.0235(2) Uani 1 d .
Mo9 Mo 0.19729(2) 0.52757(2) 0.83114(3) 0.0200(2) Uani 1 d .
Mo10 Mo 0.22235(6) 0.52014(5) 0.97905(11) 0.0162(5) Uani 0.50 d P
Mo1J Mo 0.21697(7) 0.50721(7) 0.97636(11) 0.0252(6) Uani 0.50 d P
Mo11 Mo 0.15269(2) 0.53235(2) 1.03253(4) 0.0227(2) Uani 1 d .
Mo12 Mo 0.09312(2) 0.56930(2) 0.92356(4) 0.0248(2) Uani 1 d .
Mo13 Mo 0.40864(2) 0.81245(2) 0.80703(4) 0.0224(2) Uani 1 d .
Mo14 Mo 0.34450(3) 0.81633(3) 0.72003(6) 0.0199(3) Uani 0.75 d P
Mo1D Mo 0.35242(11) 0.82036(11) 0.70548(19) 0.0223(12) Uiso 0.25 d P
Mo15 Mo 0.38169(2) 0.88317(2) 0.81093(4) 0.0215(2) Uani 1 d .
Mo16 Mo 0.44135(2) 0.84511(2) 0.91805(4) 0.0260(2) Uani 1 d .
Mo17 Mo 0.44999(2) 0.75926(2) 0.88086(4) 0.0260(2) Uani 1 d .
Mo18 Mo 0.39511(2) 0.74400(2) 0.75042(4) 0.0223(2) Uani 1 d .
Mo19 Mo 0.38554(2) 0.57128(2) 0.92266(3) 0.0206(2) Uani 1 d .
Mo20 Mo 0.31905(2) 0.55927(2) 0.84464(4) 0.0223(2) Uani 1 d .
Mo21 Mo 0.38198(2) 0.60935(2) 0.81453(4) 0.0207(2) Uani 1 d .
Mo22 Mo 0.43731(2) 0.62544(2) 0.94453(4) 0.0238(2) Uani 1 d .
Mo23 Mo 0.41519(2) 0.57494(2) 1.04843(4) 0.0241(2) Uani 1 d .
Mo24 Mo 0.34709(2) 0.52706(2) 0.98270(3) 0.0206(2) Uani 1 d .
Mo25 Mo 0.30806(2) 0.57914(2) 1.27611(4) 0.0197(2) Uani 1 d .
Mo26 Mo 0.23719(2) 0.56794(2) 1.22082(4) 0.0217(2) Uani 1 d .
Mo27 Mo 0.30355(2) 0.53153(2) 1.17863(3) 0.0197(2) Uani 1 d .
Mo28 Mo 0.37209(2) 0.57904(2) 1.24474(4) 0.0229(2) Uani 1 d .
Mo29 Mo 0.35044(2) 0.63366(2) 1.34397(4) 0.0220(2) Uani 1 d .
Mo30 Mo 0.26866(2) 0.62008(2) 1.33921(3) 0.0190(2) Uani 1 d .
Mo31 Mo 0.09052(4) 0.70160(4) 0.61126(9) 0.0398(4) Uani 0.75 d P
Mo3A Mo 0.09543(12) 0.70626(12) 0.6377(2) 0.0295(12) Uiso 0.25 d P
Mo32 Mo 0.04992(4) 0.60618(5) 0.80193(6) 0.0448(4) Uani 0.75 d P
Mo3B Mo 0.05926(11) 0.62133(12) 0.81177(19) 0.0287(11) Uiso 0.25 d P
Mo33 Mo 0.49081(6) 0.79166(4) 1.00941(9) 0.0598(7) Uani 0.75 d P
Mo3C Mo 0.47719(12) 0.78789(12) 1.0191(2) 0.0268(12) Uiso 0.25 d P
Mo34 Mo 0.47572(4) 0.63390(5) 1.08391(6) 0.0404(4) Uani 0.75 d P
Mo3D Mo 0.46432(12) 0.64520(12) 1.08628(19) 0.0288(12) Uiso 0.25 d P
Mo35 Mo 0.42118(14) 0.6441(2) 1.3061(3) 0.073(3) Uani 0.50 d P
Mo3E Mo 0.42599(17) 0.6348(2) 1.3221(3) 0.067(3) Uani 0.50 d P
Mo36 Mo 0.07944(10) 0.78301(10) 0.6358(2) 0.0744(16) Uani 0.35 d P
Mo37 Mo 0.06640(4) 0.64563(6) 0.69229(8) 0.0678(7) Uani 0.75 d P
Mo38 Mo 0.02411(16) 0.6532(2) 0.8968(3) 0.087(3) Uani 0.25 d P
Mo39 Mo 0.49167(5) 0.70963(5) 1.03949(10) 0.0650(7) Uani 0.65 d P
Mo40 Mo 0.45516(7) 0.62733(10) 1.20496(11) 0.0659(10) Uani 0.50 d P
V1 V 0.19345(4) 0.80842(4) 0.61080(7) 0.0207(4) Uani 1 d .
V2 V 0.17169(4) 0.57791(4) 0.71930(7) 0.0238(4) Uani 1 d .
V3 V 0.09761(4) 0.58608(4) 1.05778(7) 0.0244(4) Uani 1 d .
V4 V 0.42476(4) 0.68136(4) 0.84010(7) 0.0229(4) Uani 1 d .
V5 V 0.36565(4) 0.54352(4) 1.12056(7) 0.0216(4) Uani 1 d .
V6 V 0.30740(4) 0.88330(4) 0.73092(7) 0.0205(4) Uani 1 d .
V7 V 0.32106(4) 0.74473(4) 0.67090(7) 0.0214(4) Uani 1 d .
V8 V 0.30737(4) 0.60548(4) 0.73700(7) 0.0207(4) Uani 1 d .
V9 V 0.27230(4) 0.52274(5) 0.90647(7) 0.0250(4) Uani 1 d .
V10 V 0.22776(4) 0.52817(4) 1.10729(7) 0.0206(4) Uani 1 d .
S1 S 0.19068(7) 0.70265(7) 0.72206(11) 0.0250(6) Uani 1 d .
S2 S 0.15208(7) 0.61302(7) 0.90410(11) 0.0266(6) Uani 1 d .
S3 S 0.38743(7) 0.78867(7) 0.91384(11) 0.0272(6) Uani 1 d .
S4 S 0.37310(7) 0.63696(7) 0.98612(11) 0.0274(6) Uani 1 d .
S5 S 0.32389(6) 0.64231(7) 1.21104(11) 0.0244(6) Uani 1 d .
O1 O 0.24866(17) 0.64926(16) 0.6519(3) 0.0216(16) Uani 1 d .
O2 O 0.19905(17) 0.64101(16) 0.6481(3) 0.0236(17) Uani 1 d .
O3 O 0.17190(17) 0.68473(17) 0.6118(3) 0.0244(17) Uani 1 d .
O4 O 0.20680(17) 0.72317(16) 0.6099(3) 0.0228(17) Uani 1 d .
O5 O 0.25326(17) 0.70058(16) 0.6284(3) 0.0220(17) Uani 1 d .
O6 O 0.21158(18) 0.66642(17) 0.5574(3) 0.0253(18) Uani 1 d .
O7 O 0.21786(17) 0.69448(17) 0.7049(3) 0.0226(17) Uani 1 d .
O8 O 0.16976(17) 0.77064(17) 0.6124(3) 0.0261(18) Uani 1 d .
O9 O 0.12643(18) 0.72432(18) 0.6061(3) 0.032(2) Uani 1 d .
O10 O 0.17633(18) 0.72898(18) 0.6908(3) 0.0300(19) Uani 1 d .
O11 O 0.1564(2) 0.73072(19) 0.5317(3) 0.033(2) Uani 1 d .
O12 O 0.24847(17) 0.74771(17) 0.6960(3) 0.0235(17) Uani 1 d .
O13 O 0.28253(17) 0.75394(16) 0.6239(3) 0.0230(17) Uani 1 d .
O14 O 0.22644(17) 0.78219(17) 0.6046(3) 0.0243(17) Uani 1 d .
O15 O 0.23915(19) 0.73822(18) 0.5393(3) 0.0292(19) Uani 1 d .
O16 O 0.31400(17) 0.70042(16) 0.6550(3) 0.0229(17) Uani 1 d .
O17 O 0.30754(17) 0.63791(17) 0.6844(3) 0.0233(17) Uani 1 d .
O18 O 0.28467(18) 0.68563(17) 0.7270(3) 0.0261(18) Uani 1 d .
O19 O 0.2863(2) 0.65857(18) 0.5858(3) 0.0307(19) Uani 1 d .
O20 O 0.26757(17) 0.59493(17) 0.6987(3) 0.0238(17) Uani 1 d .
O21 O 0.20771(17) 0.58548(17) 0.6972(3) 0.0250(17) Uani 1 d .
O22 O 0.22553(19) 0.59156(18) 0.6082(3) 0.0286(19) Uani 1 d .
O23 O 0.23844(17) 0.63799(17) 0.7480(3) 0.0233(17) Uani 1 d .
O24 O 0.12165(18) 0.66710(18) 0.6337(3) 0.032(2) Uani 1 d .
O25 O 0.15501(18) 0.61632(17) 0.6832(3) 0.0285(18) Uani 1 d .
O26 O 0.17136(19) 0.67513(19) 0.7149(3) 0.0297(19) Uani 1 d .
O27 O 0.1464(2) 0.62504(19) 0.5801(3) 0.035(2) Uani 1 d .
O28 O 0.13204(17) 0.54868(17) 0.9612(3) 0.0237(17) Uani 1 d .
O29 O 0.17821(18) 0.52592(18) 0.9811(3) 0.0257(18) Uani 1 d .
O30 O 0.19452(17) 0.52384(17) 0.9060(3) 0.0229(17) Uani 1 d .
O31 O 0.15838(17) 0.54558(18) 0.8408(3) 0.0261(18) Uani 1 d .
O32 O 0.11714(18) 0.55635(18) 0.8721(3) 0.0264(18) Uani 1 d .
O33 O 0.13885(18) 0.49844(18) 0.8978(3) 0.0283(19) Uani 1 d .
O34 O 0.17078(17) 0.58538(18) 0.9247(3) 0.0241(17) Uani 1 d .
O35 O 0.14062(18) 0.58153(18) 0.7566(3) 0.0285(19) Uani 1 d .
O36 O 0.08864(18) 0.5895(2) 0.7900(3) 0.032(2) Uani 1 d .
O37 O 0.10635(18) 0.5320(2) 0.7695(3) 0.032(2) Uani 1 d .
O38 O 0.14340(19) 0.61045(18) 0.8477(3) 0.0298(19) Uani 1 d .
O39 O 0.19313(17) 0.54934(16) 0.7730(3) 0.0232(17) Uani 1 d .
O40 O 0.1843(2) 0.49211(18) 0.8097(3) 0.032(2) Uani 1 d .
O41 O 0.23595(16) 0.52104(17) 0.8519(3) 0.0239(17) Uani 1 d .
O42 O 0.21250(18) 0.57922(17) 0.8685(3) 0.0265(18) Uani 1 d .
O43 O 0.22951(19) 0.55885(17) 0.9845(3) 0.0278(18) Uani 1 d .
O44 O 0.22993(17) 0.50731(18) 1.0436(3) 0.0248(17) Uani 1 d .
O45 O 0.2028(2) 0.46989(19) 0.9643(3) 0.033(2) Uani 1 d .
O46 O 0.25053(18) 0.50466(17) 0.9541(3) 0.0239(17) Uani 1 d .
O47 O 0.1767(2) 0.58253(18) 1.0302(3) 0.032(2) Uani 1 d .
O48 O 0.12916(17) 0.55555(17) 1.0595(3) 0.0248(17) Uani 1 d .
O49 O 0.13584(18) 0.49661(19) 1.0262(3) 0.0303(19) Uani 1 d .
O50 O 0.18433(18) 0.52594(17) 1.0839(3) 0.0244(17) Uani 1 d .
O51 O 0.12650(19) 0.61254(18) 0.9260(3) 0.0296(19) Uani 1 d .
O52 O 0.07005(19) 0.5925(2) 0.8743(3) 0.034(2) Uani 1 d .
O53 O 0.09083(18) 0.58744(19) 0.9819(3) 0.0294(19) Uani 1 d .
O54 O 0.07295(19) 0.5364(2) 0.9221(3) 0.037(2) Uani 1 d .
O55 O 0.37627(17) 0.84093(16) 0.7733(3) 0.0230(17) Uani 1 d .
O56 O 0.40919(17) 0.84937(17) 0.8518(3) 0.0238(17) Uani 1 d .
O57 O 0.38116(17) 0.78950(17) 0.7509(3) 0.0256(18) Uani 1 d .
O58 O 0.41704(18) 0.76679(16) 0.8158(3) 0.0240(17) Uani 1 d .
O59 O 0.43856(17) 0.80567(18) 0.8738(3) 0.0260(18) Uani 1 d .
O60 O 0.43331(19) 0.82318(19) 0.7753(3) 0.033(2) Uani 1 d .
O61 O 0.37672(17) 0.79705(17) 0.8582(3) 0.0234(17) Uani 1 d .
O62 O 0.32644(17) 0.80429(18) 0.7644(3) 0.0263(18) Uani 1 d .
O63 O 0.33259(17) 0.78869(17) 0.6701(3) 0.0248(17) Uani 1 d .
O64 O 0.32545(17) 0.85131(17) 0.6963(3) 0.0228(17) Uani 1 d .
O65 O 0.37551(19) 0.83197(19) 0.6693(3) 0.032(2) Uani 1 d .
O66 O 0.34720(17) 0.89577(17) 0.7715(3) 0.0242(17) Uani 1 d .
O67 O 0.40639(18) 0.89909(18) 0.7815(3) 0.0301(19) Uani 1 d .
O68 O 0.11303(17) 0.59454(18) 1.1319(3) 0.0275(18) Uani 1 d .
O69 O 0.34898(18) 0.85392(18) 0.8525(3) 0.0283(18) Uani 1 d .
O70 O 0.4666(2) 0.8646(2) 0.8961(3) 0.038(2) Uani 1 d .
O71 O 0.46398(19) 0.82446(19) 0.9716(3) 0.036(2) Uani 1 d .
O72 O 0.07529(19) 0.62554(19) 1.0524(3) 0.035(2) Uani 1 d .
O73 O 0.40278(19) 0.81607(19) 0.9408(3) 0.0298(19) Uani 1 d .
O74 O 0.43947(18) 0.71960(17) 0.8790(3) 0.0261(18) Uani 1 d .
O75 O 0.40763(18) 0.76212(18) 0.9174(3) 0.0299(19) Uani 1 d .
O76 O 0.4773(2) 0.7597(2) 0.8501(4) 0.042(2) Uani 1 d .
O77 O 0.46945(19) 0.76660(19) 0.9461(3) 0.033(2) Uani 1 d .
O78 O 0.35988(18) 0.74298(18) 0.8041(3) 0.0281(18) Uani 1 d .
O79 O 0.42082(19) 0.74918(19) 0.7162(3) 0.033(2) Uani 1 d .
O80 O 0.40548(17) 0.70769(17) 0.7815(3) 0.0245(17) Uani 1 d .
O81 O 0.36257(17) 0.73562(17) 0.7020(3) 0.0245(17) Uani 1 d .
O82 O 0.40212(17) 0.60734(17) 0.8918(3) 0.0239(17) Uani 1 d .
O83 O 0.36066(17) 0.57872(16) 0.8513(3) 0.0217(16) Uani 1 d .
O84 O 0.40634(18) 0.54214(18) 0.9095(3) 0.0274(18) Uani 1 d .
O85 O 0.35881(17) 0.61374(17) 0.9454(3) 0.0230(17) Uani 1 d .
O86 O 0.34816(16) 0.54764(16) 0.9143(3) 0.0209(16) Uani 1 d .
O87 O 0.41822(17) 0.59055(17) 0.9771(3) 0.0234(17) Uani 1 d .
O88 O 0.38083(17) 0.55830(18) 0.9920(3) 0.0242(17) Uani 1 d .
O89 O 0.30564(18) 0.59137(18) 0.8684(3) 0.0291(19) Uani 1 d .
O90 O 0.29410(16) 0.52974(17) 0.8538(3) 0.0224(17) Uani 1 d .
O91 O 0.30906(17) 0.56665(16) 0.7772(3) 0.0223(17) Uani 1 d .
O92 O 0.34463(18) 0.51752(19) 0.8190(3) 0.0308(19) Uani 1 d .
O93 O 0.34960(18) 0.64245(17) 0.8513(3) 0.0258(18) Uani 1 d .
O94 O 0.35045(17) 0.60931(17) 0.7617(3) 0.0256(18) Uani 1 d .
O95 O 0.40463(19) 0.58394(18) 0.7961(3) 0.0296(19) Uani 1 d .
O96 O 0.39925(18) 0.64603(18) 0.8112(3) 0.0266(18) Uani 1 d .
O97 O 0.43428(18) 0.65973(18) 0.9073(3) 0.0266(18) Uani 1 d .
O98 O 0.39753(19) 0.65175(18) 0.9708(3) 0.032(2) Uani 1 d .
O99 O 0.46241(19) 0.6042(2) 0.9239(3) 0.035(2) Uani 1 d .
O100 O 0.45707(19) 0.6373(2) 1.0076(3) 0.035(2) Uani 1 d .
O101 O 0.43590(19) 0.5420(2) 1.0520(3) 0.036(2) Uani 1 d .
O102 O 0.39463(18) 0.56833(19) 1.0943(3) 0.0296(19) Uani 1 d .
O103 O 0.44193(19) 0.6032(2) 1.0774(3) 0.034(2) Uani 1 d .
O104 O 0.38390(19) 0.62023(18) 1.0348(3) 0.0290(19) Uani 1 d .
O105 O 0.34935(17) 0.52876(17) 1.0500(3) 0.0220(17) Uani 1 d .
O106 O 0.32247(17) 0.57682(18) 0.9853(3) 0.0250(17) Uani 1 d .
O107 O 0.36746(18) 0.49526(19) 0.9780(3) 0.0301(19) Uani 1 d .
O108 O 0.31024(17) 0.51478(18) 0.9557(3) 0.0239(17) Uani 1 d .
O109 O 0.26718(17) 0.58761(17) 1.2822(3) 0.0240(17) Uani 1 d .
O110 O 0.30854(16) 0.61620(17) 1.3211(3) 0.0214(16) Uani 1 d .
O111 O 0.32941(16) 0.56370(17) 1.2252(3) 0.0212(16) Uani 1 d .
O112 O 0.28011(17) 0.55623(17) 1.2210(3) 0.0240(17) Uani 1 d .
O113 O 0.34897(16) 0.59729(17) 1.2937(3) 0.0205(16) Uani 1 d .
O114 O 0.31594(18) 0.55059(18) 1.3194(3) 0.0265(18) Uani 1 d .
O115 O 0.29973(17) 0.61981(18) 1.2150(3) 0.0250(17) Uani 1 d .
O116 O 0.20775(17) 0.57663(17) 1.2496(3) 0.0233(17) Uani 1 d .
O117 O 0.22363(17) 0.53741(16) 1.1769(3) 0.0213(16) Uani 1 d .
O118 O 0.23630(18) 0.59837(18) 1.1812(3) 0.0258(18) Uani 1 d .
O119 O 0.24598(19) 0.52708(17) 1.2788(3) 0.0287(19) Uani 1 d .
O120 O 0.32930(17) 0.53033(17) 1.1398(3) 0.0246(17) Uani 1 d .
O121 O 0.31300(18) 0.50064(18) 1.2186(3) 0.0280(18) Uani 1 d .
O122 O 0.26980(18) 0.51993(18) 1.1369(3) 0.0258(18) Uani 1 d .
O123 O 0.28989(19) 0.58108(18) 1.1316(3) 0.0279(18) Uani 1 d .
O124 O 0.37542(17) 0.57043(19) 1.1820(3) 0.0277(18) Uani 1 d .
O125 O 0.3857(2) 0.54682(19) 1.2782(3) 0.035(2) Uani 1 d .
O126 O 0.40051(18) 0.60694(19) 1.2680(3) 0.0306(19) Uani 1 d .
O127 O 0.34773(18) 0.62434(18) 1.1987(3) 0.0272(18) Uani 1 d .
O128 O 0.33576(18) 0.66929(17) 1.3616(3) 0.0268(18) Uani 1 d .
O129 O 0.38586(18) 0.64392(19) 1.3349(3) 0.0318(19) Uani 1 d .
O130 O 0.35926(19) 0.61361(19) 1.3995(3) 0.032(2) Uani 1 d .
O131 O 0.33400(19) 0.65826(18) 1.2599(3) 0.0285(19) Uani 1 d .
O132 O 0.27938(17) 0.65711(16) 1.3672(3) 0.0220(17) Uani 1 d .
O133 O 0.22942(16) 0.62123(17) 1.3226(3) 0.0216(16) Uani 1 d .
O134 O 0.27667(18) 0.59640(18) 1.3908(3) 0.0280(18) Uani 1 d .
O135 O 0.26115(18) 0.65172(17) 1.2592(3) 0.0260(18) Uani 1 d .
O136 O 0.0713(2) 0.7371(2) 0.6102(5) 0.056(3) Uani 1 d .
O137 O 0.0800(2) 0.6897(2) 0.5485(4) 0.054(3) Uani 1 d .
O138 O 0.1113(2) 0.7147(3) 0.6965(4) 0.056(3) Uani 1 d .
O139 O 0.0673(2) 0.6760(3) 0.6397(5) 0.058(3) Uani 1 d .
O140 O 0.0826(2) 0.6471(2) 0.8313(4) 0.058(3) Uani 1 d .
O141 O 0.0461(2) 0.6267(3) 0.7395(4) 0.064(3) Uani 1 d .
O142 O 0.0302(2) 0.5739(3) 0.7854(4) 0.064(3) Uani 1 d .
O143 O 0.0266(3) 0.6299(3) 0.8276(5) 0.078(4) Uani 1 d .
O144 O 0.4474(3) 0.7797(3) 1.0313(4) 0.062(3) Uani 1 d .
O145 O 0.4981(3) 0.8144(3) 1.0653(4) 0.082(5) Uani 1 d .
O146 O 0.5018(3) 0.7533(3) 1.0377(5) 0.085(5) Uani 1 d .
O147 O 0.5195(3) 0.8006(3) 0.9850(5) 0.076(4) Uani 1 d .
O148 O 0.4944(2) 0.6695(2) 1.0776(4) 0.053(3) Uani 1 d .
O149 O 0.5014(2) 0.6068(3) 1.0781(4) 0.062(3) Uani 1 d .
O150 O 0.4366(3) 0.6666(3) 1.0830(4) 0.062(3) Uani 1 d .
O151 O 0.4787(3) 0.6337(3) 1.1519(4) 0.072(4) Uani 1 d .
O152 O 0.4004(3) 0.6700(3) 1.2495(5) 0.077(4) Uani 1 d .
O153 O 0.4358(3) 0.6745(4) 1.3478(7) 0.116(7) Uani 1 d .
O154 O 0.4514(3) 0.6349(4) 1.2793(6) 0.100(5) Uani 1 d .
O155 O 0.4375(3) 0.6119(4) 1.3648(5) 0.098(5) Uani 1 d U
O156 O 0.5336(3) 0.7156(3) 1.0981(8) 0.133(8) Uani 1 d U
O157 O 0.3850(3) 0.7172(3) 1.3261(8) 0.116(6) Uani 1 d U
O158 O 0.1002(6) 0.7978(6) 0.5802(11) 0.046(7) Uiso 0.35 d P
O159 O 0.0642(12) 0.7650(13) 0.707(2) 0.126(18) Uiso 0.35 d P
O160 O 0.1010(3) 0.6471(4) 0.7303(6) 0.096(5) Uani 1 d U
O161 O 0.0198(3) 0.6539(4) 0.6531(6) 0.109(6) Uani 1 d U
O162 O 0.0694(5) 0.6117(4) 0.6570(7) 0.098(7) Uani 0.75 d PU
O163 O 0.0576(5) 0.6881(4) 0.7321(8) 0.096(6) Uani 0.75 d PU
O164 O 0.0602(4) 0.6552(5) 0.9309(6) 0.134(7) Uani 1 d U
O165 O 0.0243(7) 0.6145(7) 0.9450(12) 0.026(7) Uiso 0.25 d P
O166 O 0.0366(15) 0.7037(16) 0.846(3) 0.11(2) Uiso 0.25 d P
O167 O 0.4549(4) 0.7100(3) 1.0079(6) 0.121(7) Uani 1 d U
O168 O 0.5057(7) 0.6966(4) 0.9887(9) 0.106(9) Uani 0.65 d PU
O169 O 0.4774(6) 0.7247(6) 1.1086(10) 0.113(9) Uani 0.65 d PU
O170 O 0.4198(3) 0.6303(5) 1.1695(5) 0.113(6) Uani 1 d U
O171 O 0.5000 0.6338(7) 1.2500 0.110(8) Uani 1 d SU
O172 O 0.4531(7) 0.5850(5) 1.2070(11) 0.091(10) Uani 0.50 d PU
O173 O 0.4571(9) 0.6797(7) 1.2008(15) 0.122(12) Uani 0.50 d PU
O174 O 0.18148(19) 0.81703(19) 0.5508(3) 0.032(2) Uani 1 d .
O175 O 0.21055(18) 0.79584(17) 0.6959(3) 0.0259(18) Uani 1 d .
O176 O 0.19293(18) 0.61372(17) 0.7814(3) 0.0270(18) Uani 1 d .
O177 O 0.15629(19) 0.55270(19) 0.6774(3) 0.0310(19) Uani 1 d .
O178 O 0.13430(18) 0.62003(18) 1.0522(3) 0.0286(19) Uani 1 d .
O179 O 0.07201(19) 0.56282(19) 1.0617(3) 0.033(2) Uani 1 d .
O180 O 0.45317(19) 0.67193(19) 0.8209(3) 0.034(2) Uani 1 d .
O181 O 0.38392(19) 0.69453(17) 0.8676(3) 0.0268(18) Uani 1 d .
O182 O 0.33660(19) 0.58549(18) 1.0890(3) 0.0273(18) Uani 1 d .
O183 O 0.38574(19) 0.5145(2) 1.1428(3) 0.034(2) Uani 1 d .
O184 O 0.29898(18) 0.86151(18) 0.7746(3) 0.0269(18) Uani 1 d .
O185 O 0.32023(18) 0.91506(18) 0.6743(3) 0.0286(19) Uani 1 d .
O186 O 0.33402(19) 0.7446(2) 0.5955(3) 0.033(2) Uani 1 d .
O187 O 0.31016(19) 0.74555(18) 0.7234(3) 0.0287(19) Uani 1 d .
O188 O 0.29851(18) 0.62824(18) 0.7789(3) 0.0273(18) Uani 1 d .
O189 O 0.31922(19) 0.57407(19) 0.6797(3) 0.0315(19) Uani 1 d .
O190 O 0.27556(18) 0.47344(17) 0.8855(3) 0.0251(17) Uani 1 d .
O191 O 0.26890(18) 0.55900(18) 0.9227(3) 0.0269(18) Uani 1 d .
O192 O 0.23114(17) 0.56376(17) 1.0892(3) 0.0262(18) Uani 1 d .
O193 O 0.22400(19) 0.47919(18) 1.1323(3) 0.0297(19) Uani 1 d .
O194 O 0.3121(2) 0.6644(2) 1.1705(3) 0.042(2) Uani 1 d .
O195 O 0.1694(2) 0.64107(19) 0.9190(4) 0.040(2) Uani 1 d .
O196 O 0.3626(2) 0.7804(2) 0.9331(3) 0.040(2) Uani 1 d .
O197 O 0.3511(2) 0.6596(2) 0.9912(3) 0.041(2) Uani 1 d .
O198 O 0.1995(2) 0.7112(2) 0.7761(3) 0.040(2) Uani 1 d .
Na1 Na 0.14973(13) 0.64190(14) 0.7712(2) 0.0514(15) Uani 1 d .
Na2 Na 0.10693(19) 0.64963(17) 0.9858(3) 0.076(2) Uani 1 d .
Na3 Na 0.41014(18) 0.70708(15) 0.9505(2) 0.068(2) Uani 1 d .
Na4 Na 0.37230(17) 0.62241(17) 1.1231(3) 0.069(2) Uani 1 d .
Na5 Na 0.33498(16) 0.71468(16) 1.2901(3) 0.073(2) Uani 1 d .
Na6 Na 0.33697(13) 0.95195(12) 0.7442(2) 0.0451(14) Uani 1 d .
Na7 Na 0.4430(9) 0.9120(9) 0.7348(15) 0.106(13) Uani 0.25 d P
Na8 Na 0.4337(5) 1.0227(6) 0.8965(11) 0.148(10) Uani 0.50 d P
O199 O 0.2497(2) 0.4696(2) 1.2366(3) 0.038(2) Uiso 1 d .
O200 O 0.3564(4) 0.8898(5) 0.6208(7) 0.131(7) Uiso 1 d .
O201 O 0.2263(2) 0.4383(2) 0.8973(3) 0.038(2) Uiso 1 d .
O202 O 0.2774(2) 0.8306(2) 0.5993(4) 0.047(2) Uiso 1 d .
O203 O 0.3279(2) 0.5576(3) 1.4349(4) 0.056(3) Uiso 1 d .
O204 O 0.2746(2) 0.5506(2) 0.6053(4) 0.042(2) Uiso 1 d .
O205 O 0.2085(2) 0.7926(2) 0.4766(4) 0.052(3) Uiso 1 d .
O206 O 0.2991(3) 0.4893(3) 1.0506(4) 0.062(3) Uiso 1 d .
O207 O 0.1922(2) 0.7044(2) 0.4563(4) 0.052(3) Uiso 1 d .
O208 O 0.3738(3) 0.4687(3) 0.8833(5) 0.082(4) Uiso 1 d .
O209 O 0.2750(3) 0.6026(3) 0.5415(5) 0.073(4) Uiso 1 d .
O210 O 0.1733(3) 0.4495(3) 1.0815(5) 0.072(4) Uiso 1 d .
O211 O 0.3360(3) 0.9843(3) 0.8154(5) 0.066(3) Uiso 1 d .
O212 O 0.3827(4) 0.9664(4) 0.7353(6) 0.099(5) Uiso 1 d .
O213 O 0.2719(3) 0.8856(3) 0.5422(5) 0.083(4) Uiso 1 d .
O214 O 0.3757(6) 0.6623(6) 0.6983(9) 0.174(9) Uiso 1 d .
O215 O 0.5066(10) 0.6806(10) 0.8975(17) 0.33(2) Uiso 1 d .
O216 O 0.3823(7) 0.7247(7) 1.0087(11) 0.204(11) Uiso 1 d .
O217 O 0.3692(5) 0.5366(5) 0.7020(8) 0.148(8) Uiso 1 d .
O218 O 0.1305(7) 0.6899(7) 0.9596(11) 0.204(11) Uiso 1 d .
O219 O 0.4286(6) 0.8704(6) 0.6885(10) 0.186(10) Uiso 1 d .
O220 O 0.1021(12) 0.5847(12) 0.513(2) 0.38(3) Uiso 1 d .
O221 O 0.4010(5) 0.5174(6) 0.7928(9) 0.165(9) Uiso 1 d .
O222 O 0.5627(8) 0.7467(8) 0.9865(14) 0.262(16) Uiso 1 d .
O223 O 0.2960(6) 0.7090(6) 0.8269(9) 0.170(9) Uiso 1 d .
O224 O 0.3609(8) 0.6738(8) 1.1068(13) 0.247(14) Uiso 1 d .
O225 O 0.5326(9) 0.8698(9) 1.0291(15) 0.297(18) Uiso 1 d .
O226 O 0.2806(6) 0.7825(6) 0.8098(10) 0.179(9) Uiso 1 d .
O227 O 0.3981(6) 0.9799(6) 0.8509(10) 0.196(11) Uiso 1 d .
O228 O 0.3934(8) 0.7876(9) 0.6074(14) 0.267(16) Uiso 1 d .
O229 O 0.5605(10) 0.6502(10) 1.0323(17) 0.33(2) Uiso 1 d .
O230 O 0.2659(6) 0.6344(6) 0.8888(10) 0.195(11) Uiso 1 d .
O231 O 0.4014(9) 0.4642(9) 1.0808(14) 0.274(17) Uiso 1 d .
O232 O 0.1410(6) 0.4392(6) 0.9573(10) 0.187(10) Uiso 1 d .
O233 O 0.2622(6) 0.6146(6) 1.0067(10) 0.186(10) Uiso 1 d .
O234 O 0.2143(6) 0.6400(6) 1.1017(10) 0.186(10) Uiso 1 d .
O235 O 0.1544(5) 0.6842(5) 0.8266(8) 0.155(8) Uiso 1 d .
O236 O 0.1875(6) 0.5950(6) 0.5047(10) 0.193(10) Uiso 1 d .
O237 O 0.1793(6) 0.8796(6) 0.5097(9) 0.169(9) Uiso 1 d .
O238 O 0.3344(7) 0.7290(7) 1.2069(12) 0.225(13) Uiso 1 d .
O239 O 0.4057(12) 0.5835(12) 1.477(2) 0.38(3) Uiso 1 d .
O240 O 0.4787(8) 0.8808(8) 0.7958(14) 0.266(16) Uiso 1 d .
O241 O 0.4024(12) 0.4167(12) 1.171(2) 0.38(3) Uiso 1 d .
O242 O 0.2394(9) 0.6864(9) 0.8521(15) 0.288(18) Uiso 1 d .
O243 O 0.3905(7) 0.7270(8) 0.6111(12) 0.237(14) Uiso 1 d .
O244 O 0.1561(7) 0.6549(7) 0.4720(11) 0.217(12) Uiso 1 d .
O245 O 0.4007(9) 0.9328(9) 0.6642(14) 0.279(17) Uiso 1 d .
O246 O 0.3380(7) 0.5558(7) 1.5411(12) 0.227(13) Uiso 1 d .
O247 O 0.4667(10) 0.9336(10) 0.8627(16) 0.31(2) Uiso 1 d .
O248 O 0.0000 0.6874(14) 0.7500 0.32(3) Uiso 1 d S
O249 O 0.4310(13) 0.4629(13) 0.878(2) 0.41(3) Uiso 1 d .
O250 O 0.4397(11) 0.5271(11) 1.2132(17) 0.34(2) Uiso 1 d .
O251 O 0.0208(11) 0.5295(11) 0.9822(18) 0.35(2) Uiso 1 d .
O252 O 0.0991(8) 0.5645(8) 0.6243(13) 0.252(15) Uiso 1 d .
O253 O 0.3074(11) 0.8010(11) 0.9019(17) 0.34(2) Uiso 1 d .
O254 O 0.3085(8) 0.6553(8) 1.0594(13) 0.257(15) Uiso 1 d .
O255 O 0.2140(9) 0.6456(10) 1.0035(16) 0.307(19) Uiso 1 d .
O256 O 0.3257(12) 0.7083(12) 0.9262(19) 0.37(3) Uiso 1 d .
O257 O 0.0140(12) 0.7324(12) 0.668(2) 0.38(3) Uiso 1 d .
O258 O 0.4263(8) 1.0066(8) 0.9796(12) 0.239(14) Uiso 1 d .
O259 O 0.1001(14) 0.6477(15) 0.468(2) 0.46(3) Uiso 1 d .
O260 O 0.4744(10) 0.5341(10) 0.9707(16) 0.151(15) Uiso 0.50 d P
O261 O 0.4349(12) 0.4832(12) 0.9891(19) 0.177(19) Uiso 0.50 d P
O262 O 0.4606(11) 0.5405(11) 0.8533(18) 0.165(17) Uiso 0.50 d P
O263 O 0.1769(19) 0.7475(18) 0.927(3) 0.29(4) Uiso 0.50 d P
O264 O 0.3565(10) 0.6714(11) 0.6115(17) 0.160(16) Uiso 0.50 d P
O265 O 0.5109(12) 0.7040(12) 1.202(2) 0.19(2) Uiso 0.50 d P
O266 O 0.4739(12) 0.9894(12) 0.9080(19) 0.178(19) Uiso 0.50 d P
O267 O 0.5203(15) 0.5758(15) 0.990(2) 0.24(3) Uiso 0.50 d P
O268 O 0.5226(15) 0.9239(15) 0.814(2) 0.24(3) Uiso 0.50 d P
O269 O 0.4340(16) 0.9545(17) 0.792(3) 0.26(3) Uiso 0.50 d P
O270 O 0.4714(15) 0.6035(15) 0.809(2) 0.23(3) Uiso 0.50 d P
O271 O 0.0248(12) 0.5037(13) 0.833(2) 0.20(2) Uiso 0.50 d P
O272 O 0.4601(14) 0.6859(15) 0.715(2) 0.23(3) Uiso 0.50 d P
O273 O 0.1046(18) 0.7134(19) 0.811(3) 0.30(4) Uiso 0.50 d P
O274 O 0.4487(18) 1.0486(19) 1.041(3) 0.30(4) Uiso 0.50 d P
O275 O 0.3506(9) 0.6078(9) 0.6215(14) 0.125(12) Uiso 0.50 d P
O276 O 0.3703(10) 0.5980(11) 0.5619(17) 0.151(15) Uiso 0.50 d P
O277 O 0.3773(19) 0.627(2) 0.529(3) 0.30(4) Uiso 0.50 d P
O278 O 0.4626(10) 0.5603(10) 1.3086(16) 0.145(15) Uiso 0.50 d P
O279 O 0.5100(12) 0.5544(12) 1.345(2) 0.18(2) Uiso 0.50 d P
O280 O 0.4459(18) 1.0333(19) 0.826(3) 0.29(4) Uiso 0.50 d P
O281 O 0.0032(10) 0.5679(10) 0.8736(16) 0.140(14) Uiso 0.50 d P
O282 O 0.4732(13) 1.0695(13) 0.833(2) 0.20(2) Uiso 0.50 d P
O283 O 0.2472(15) 0.7421(14) 0.824(2) 0.22(3) Uiso 0.50 d P
O284 O 0.2213(10) 0.7758(11) 0.8158(17) 0.151(15) Uiso 0.50 d P
O285 O 0.2389(15) 0.8055(15) 0.855(2) 0.23(3) Uiso 0.50 d P
O286 O 0.3749(13) 0.7028(13) 0.504(2) 0.21(2) Uiso 0.50 d P
O287 O 0.3954(9) 0.6682(9) 0.5676(14) 0.127(13) Uiso 0.50 d P

loop_
_atom_site_aniso_label
_atom_site_aniso_U_11
_atom_site_aniso_U_22
_atom_site_aniso_U_33
_atom_site_aniso_U_23
_atom_site_aniso_U_13
_atom_site_aniso_U_12
Mo1 0.0214(5) 0.0154(4) 0.0198(5) 0.0014(4) 0.0006(4) 0.0003(4)
Mo2 0.0212(5) 0.0163(4) 0.0264(5) 0.0026(4) 0.0000(4) 0.0007(4)
Mo3 0.0206(5) 0.0160(4) 0.0181(4) 0.0021(4) 0.0015(4) 0.0009(4)
Mo4 0.0220(5) 0.0169(4) 0.0220(5) 0.0018(4) 0.0009(4) 0.0008(4)
Mo5 0.0217(5) 0.0154(4) 0.0193(5) 0.0010(4) -0.0001(4) 0.0001(4)
Mo6 0.0216(5) 0.0191(5) 0.0259(5) 0.0056(4) -0.0007(4) -0.0004(4)
Mo7 0.0215(5) 0.0209(5) 0.0187(5) 0.0017(4) -0.0002(4) 0.0006(4)
Mo8 0.0208(5) 0.0249(5) 0.0214(5) 0.0034(4) -0.0015(4) 0.0004(4)
Mo9 0.0218(5) 0.0181(4) 0.0177(4) 0.0011(4) 0.0000(4) 0.0001(4)
Mo10 0.0203(12) 0.0078(12) 0.0184(11) -0.0004(10) 0.0008(9) -0.0038(10)
Mo1J 0.0257(15) 0.0302(17) 0.0174(11) 0.0032(13) 0.0010(10) 0.0063(13)
Mo11 0.0225(5) 0.0231(5) 0.0202(5) 0.0011(4) 0.0012(4) 0.0008(4)
Mo12 0.0214(5) 0.0276(5) 0.0223(5) 0.0002(4) -0.0007(4) 0.0022(4)
Mo13 0.0223(5) 0.0184(5) 0.0234(5) -0.0002(4) -0.0004(4) 0.0000(4)
Mo14 0.0200(7) 0.0166(6) 0.0211(7) 0.0004(5) 0.0010(6) 0.0015(5)
Mo15 0.0214(5) 0.0174(4) 0.0231(5) -0.0004(4) 0.0003(4) -0.0007(4)
Mo16 0.0237(5) 0.0215(5) 0.0275(5) -0.0032(4) -0.0038(4) 0.0020(4)
Mo17 0.0237(5) 0.0197(5) 0.0289(5) -0.0005(4) -0.0040(4) 0.0014(4)
Mo18 0.0230(5) 0.0184(5) 0.0226(5) 0.0003(4) -0.0002(4) 0.0021(4)
Mo19 0.0223(5) 0.0193(5) 0.0173(5) -0.0001(4) -0.0003(4) 0.0008(4)
Mo20 0.0235(5) 0.0216(5) 0.0186(5) 0.0016(4) -0.0010(4) -0.0016(4)
Mo21 0.0225(5) 0.0189(5) 0.0184(5) -0.0002(4) 0.0005(4) 0.0005(4)
Mo22 0.0220(5) 0.0235(5) 0.0219(5) 0.0023(4) -0.0021(4) -0.0012(4)
Mo23 0.0215(5) 0.0300(5) 0.0176(5) 0.0005(4) -0.0012(4) -0.0012(4)
Mo24 0.0233(5) 0.0193(5) 0.0164(4) 0.0004(4) -0.0001(4) 0.0008(4)
Mo25 0.0204(5) 0.0178(4) 0.0192(5) -0.0013(4) 0.0017(4) 0.0003(4)
Mo26 0.0226(5) 0.0201(5) 0.0210(5) -0.0028(4) 0.0027(4) -0.0005(4)
Mo27 0.0222(5) 0.0180(4) 0.0170(4) -0.0006(4) 0.0014(4) 0.0013(4)
Mo28 0.0205(5) 0.0267(5) 0.0194(5) -0.0034(4) 0.0008(4) 0.0014(4)
Mo29 0.0200(5) 0.0209(5) 0.0229(5) -0.0038(4) 0.0012(4) 0.0001(4)
Mo30 0.0212(5) 0.0158(4) 0.0185(5) -0.0008(4) 0.0021(4) -0.0002(4)
Mo31 0.0215(8) 0.0290(8) 0.0670(14) 0.0149(9) 0.0073(9) 0.0028(6)
Mo32 0.0292(9) 0.0707(14) 0.0321(9) 0.0145(9) 0.0032(7) 0.0187(9)
Mo33 0.0665(16) 0.0315(10) 0.0550(12) -0.0087(9) -0.0352(12) 0.0125(10)
Mo34 0.0385(10) 0.0513(11) 0.0238(8) 0.0042(7) -0.0070(7) -0.0186(9)
Mo35 0.034(4) 0.090(5) 0.108(6) -0.079(5) 0.043(4) -0.036(3)
Mo3E 0.0193(17) 0.102(6) 0.071(4) -0.058(3) -0.007(2) 0.004(2)
Mo36 0.046(3) 0.050(2) 0.109(4) -0.038(3) -0.017(3) 0.014(2)
Mo37 0.0305(10) 0.0971(17) 0.0695(13) 0.0536(13) 0.0000(9) -0.0057(10)
Mo38 0.055(4) 0.125(7) 0.067(4) -0.045(4) -0.010(3) 0.023(4)
Mo39 0.0536(14) 0.0345(11) 0.0839(17) 0.0178(11) -0.0269(12) -0.0087(10)
Mo40 0.0361(16) 0.125(3) 0.0362(15) -0.0119(16) 0.0084(12) -0.0067(17)
V1 0.0219(10) 0.0169(9) 0.0211(9) -0.0016(7) 0.0015(8) 0.0011(7)
V2 0.0251(11) 0.0212(9) 0.0219(10) 0.0037(8) -0.0005(8) -0.0011(8)
V3 0.0235(11) 0.0227(10) 0.0246(10) -0.0028(8) 0.0012(8) 0.0015(8)
V4 0.0229(10) 0.0191(9) 0.0235(10) 0.0009(8) -0.0006(8) 0.0007(8)
V5 0.0215(10) 0.0247(10) 0.0169(9) 0.0004(7) 0.0015(8) 0.0028(8)
V6 0.0215(10) 0.0166(9) 0.0219(9) -0.0007(7) 0.0022(8) 0.0007(7)
V7 0.0219(10) 0.0172(9) 0.0220(9) -0.0003(7) -0.0005(8) -0.0005(8)
V8 0.0228(10) 0.0180(9) 0.0179(9) 0.0017(7) -0.0016(8) -0.0003(8)
V9 0.0226(10) 0.0300(11) 0.0198(10) 0.0023(8) 0.0002(8) -0.0003(8)
V10 0.0233(10) 0.0190(9) 0.0172(9) -0.0018(7) 0.0010(8) -0.0003(8)
S1 0.0243(15) 0.0257(14) 0.0233(14) 0.0006(11) 0.0028(12) -0.0001(12)
S2 0.0264(16) 0.0217(14) 0.0285(15) 0.0005(12) 0.0007(12) -0.0007(12)
S3 0.0261(16) 0.0259(15) 0.0265(15) -0.0006(12) 0.0004(12) 0.0012(12)
S4 0.0271(16) 0.0249(14) 0.0254(15) -0.0042(12) -0.0028(12) 0.0000(12)
S5 0.0226(15) 0.0248(14) 0.0235(14) 0.0038(11) 0.0016(12) -0.0018(12)
O1 0.023(4) 0.017(4) 0.023(4) 0.001(3) 0.004(3) -0.001(3)
O2 0.024(4) 0.017(4) 0.028(4) 0.001(3) 0.003(3) -0.001(3)
O3 0.022(4) 0.020(4) 0.028(4) 0.002(3) -0.001(3) -0.001(3)
O4 0.029(4) 0.015(4) 0.023(4) -0.001(3) 0.003(3) 0.005(3)
O5 0.023(4) 0.016(4) 0.022(4) 0.007(3) -0.003(3) 0.003(3)
O6 0.030(5) 0.019(4) 0.023(4) 0.003(3) -0.002(3) -0.001(3)
O7 0.021(4) 0.022(4) 0.023(4) 0.006(3) 0.002(3) -0.001(3)
O8 0.023(4) 0.020(4) 0.033(4) 0.002(3) 0.002(4) 0.003(3)
O9 0.026(5) 0.023(4) 0.043(5) 0.005(4) 0.002(4) 0.002(4)
O10 0.026(5) 0.028(4) 0.036(5) 0.000(4) 0.007(4) 0.005(4)
O11 0.041(5) 0.029(4) 0.024(4) -0.002(3) 0.001(4) 0.002(4)
O12 0.026(4) 0.024(4) 0.019(4) 0.003(3) 0.004(3) 0.003(3)
O13 0.026(4) 0.017(4) 0.023(4) 0.001(3) 0.001(3) 0.000(3)
O14 0.025(4) 0.023(4) 0.022(4) 0.002(3) 0.000(3) 0.008(3)
O15 0.035(5) 0.029(4) 0.022(4) 0.001(3) 0.003(4) -0.002(4)
O16 0.023(4) 0.017(4) 0.027(4) 0.002(3) 0.001(3) 0.002(3)
O17 0.028(4) 0.021(4) 0.018(4) 0.002(3) 0.000(3) 0.006(3)
O18 0.030(5) 0.020(4) 0.026(4) -0.001(3) 0.003(4) -0.003(3)
O19 0.041(5) 0.025(4) 0.024(4) 0.003(3) 0.004(4) -0.001(4)
O20 0.023(4) 0.024(4) 0.021(4) 0.002(3) -0.001(3) 0.000(3)
O21 0.024(4) 0.021(4) 0.027(4) 0.002(3) 0.001(3) -0.001(3)
O22 0.038(5) 0.023(4) 0.023(4) -0.003(3) 0.005(4) 0.001(4)
O23 0.024(4) 0.021(4) 0.024(4) 0.004(3) 0.005(3) 0.003(3)
O24 0.026(5) 0.021(4) 0.045(5) 0.011(4) 0.001(4) 0.002(3)
O25 0.025(4) 0.020(4) 0.038(5) 0.005(3) 0.005(4) 0.000(3)
O26 0.031(5) 0.031(4) 0.029(4) 0.002(4) 0.010(4) 0.001(4)
O27 0.038(5) 0.030(5) 0.030(5) -0.001(4) -0.007(4) -0.008(4)
O28 0.029(5) 0.022(4) 0.020(4) 0.003(3) 0.005(3) 0.004(3)
O29 0.025(4) 0.030(4) 0.022(4) 0.000(3) 0.006(3) 0.004(3)
O30 0.025(4) 0.026(4) 0.017(4) 0.003(3) 0.005(3) 0.006(3)
O31 0.019(4) 0.031(4) 0.026(4) -0.002(3) 0.000(3) 0.002(3)
O32 0.027(4) 0.025(4) 0.023(4) 0.006(3) -0.002(3) 0.003(3)
O33 0.033(5) 0.022(4) 0.027(4) 0.002(3) 0.001(4) 0.000(4)
O34 0.024(4) 0.027(4) 0.019(4) 0.003(3) 0.000(3) 0.004(3)
O35 0.029(5) 0.030(4) 0.023(4) 0.009(3) 0.000(4) 0.004(4)
O36 0.024(5) 0.042(5) 0.026(4) 0.010(4) -0.001(4) 0.006(4)
O37 0.027(5) 0.036(5) 0.029(4) -0.001(4) -0.004(4) -0.001(4)
O38 0.033(5) 0.024(4) 0.027(4) 0.007(3) -0.003(4) 0.002(4)
O39 0.027(4) 0.018(4) 0.021(4) 0.004(3) -0.001(3) 0.004(3)
O40 0.044(6) 0.021(4) 0.026(4) -0.001(3) 0.001(4) -0.007(4)
O41 0.017(4) 0.022(4) 0.028(4) -0.001(3) -0.003(3) 0.000(3)
O42 0.026(4) 0.021(4) 0.028(4) -0.001(3) -0.001(3) -0.001(3)
O43 0.036(5) 0.019(4) 0.026(4) 0.001(3) 0.003(4) 0.002(3)
O44 0.027(4) 0.028(4) 0.018(4) 0.003(3) 0.002(3) -0.002(3)
O45 0.036(5) 0.026(4) 0.035(5) -0.002(4) 0.004(4) -0.003(4)
O46 0.031(5) 0.022(4) 0.015(4) 0.000(3) 0.000(3) 0.004(3)
O47 0.042(5) 0.021(4) 0.030(5) 0.002(3) 0.002(4) 0.003(4)
O48 0.026(4) 0.023(4) 0.024(4) 0.000(3) 0.003(3) -0.001(3)
O49 0.028(5) 0.032(5) 0.028(4) 0.002(4) 0.003(4) 0.000(4)
O50 0.028(4) 0.025(4) 0.019(4) 0.000(3) 0.002(3) 0.003(3)
O51 0.032(5) 0.022(4) 0.033(5) 0.001(3) 0.002(4) 0.000(4)
O52 0.029(5) 0.045(5) 0.023(4) 0.008(4) -0.001(4) 0.008(4)
O53 0.028(5) 0.032(5) 0.026(4) 0.003(3) 0.003(4) 0.006(4)
O54 0.027(5) 0.042(5) 0.036(5) 0.003(4) -0.006(4) -0.005(4)
O55 0.026(4) 0.018(4) 0.021(4) 0.002(3) -0.002(3) 0.003(3)
O56 0.024(4) 0.019(4) 0.023(4) 0.001(3) -0.003(3) 0.002(3)
O57 0.027(4) 0.021(4) 0.024(4) 0.002(3) -0.002(3) 0.004(3)
O58 0.030(5) 0.016(4) 0.024(4) -0.003(3) 0.003(3) 0.002(3)
O59 0.025(4) 0.025(4) 0.025(4) 0.000(3) -0.001(3) 0.005(3)
O60 0.028(5) 0.027(4) 0.040(5) -0.001(4) 0.000(4) 0.004(4)
O61 0.021(4) 0.020(4) 0.028(4) 0.002(3) 0.003(3) 0.002(3)
O62 0.023(4) 0.025(4) 0.026(4) 0.001(3) -0.003(3) 0.002(3)
O63 0.027(4) 0.017(4) 0.029(4) 0.002(3) 0.002(3) 0.003(3)
O64 0.022(4) 0.024(4) 0.021(4) 0.000(3) 0.001(3) 0.003(3)
O65 0.026(5) 0.030(5) 0.042(5) 0.008(4) 0.009(4) -0.002(4)
O66 0.027(4) 0.021(4) 0.021(4) 0.001(3) -0.001(3) 0.004(3)
O67 0.024(5) 0.023(4) 0.042(5) 0.004(4) 0.006(4) -0.007(3)
O68 0.022(4) 0.025(4) 0.032(4) -0.002(3) -0.001(4) -0.001(3)
O69 0.030(5) 0.026(4) 0.028(4) 0.006(3) 0.006(4) 0.002(4)
O70 0.035(5) 0.029(5) 0.044(5) -0.006(4) 0.002(4) -0.005(4)
O71 0.031(5) 0.030(5) 0.038(5) -0.008(4) -0.010(4) 0.006(4)
O72 0.034(5) 0.028(5) 0.032(5) -0.007(4) -0.010(4) 0.008(4)
O73 0.031(5) 0.032(5) 0.025(4) -0.005(3) 0.003(4) 0.000(4)
O74 0.028(5) 0.021(4) 0.026(4) 0.003(3) 0.000(3) 0.001(3)
O75 0.028(5) 0.026(4) 0.031(5) 0.003(3) -0.002(4) 0.006(4)
O76 0.041(6) 0.034(5) 0.045(6) -0.004(4) 0.001(5) 0.001(4)
O77 0.030(5) 0.025(4) 0.036(5) -0.009(4) -0.010(4) 0.004(4)
O78 0.027(5) 0.022(4) 0.032(4) 0.003(3) -0.001(4) -0.002(3)
O79 0.033(5) 0.032(5) 0.032(5) -0.001(4) 0.007(4) 0.005(4)
O80 0.028(5) 0.018(4) 0.022(4) 0.000(3) -0.004(3) 0.001(3)
O81 0.025(4) 0.022(4) 0.023(4) -0.001(3) 0.001(3) 0.000(3)
O82 0.026(4) 0.022(4) 0.021(4) -0.002(3) 0.000(3) -0.004(3)
O83 0.026(4) 0.017(4) 0.021(4) -0.002(3) 0.003(3) 0.001(3)
O84 0.027(5) 0.030(4) 0.024(4) 0.002(3) 0.003(3) 0.008(4)
O85 0.020(4) 0.025(4) 0.022(4) 0.001(3) 0.001(3) 0.002(3)
O86 0.021(4) 0.020(4) 0.018(4) 0.003(3) -0.001(3) -0.001(3)
O87 0.022(4) 0.026(4) 0.020(4) 0.002(3) 0.001(3) 0.003(3)
O88 0.024(4) 0.027(4) 0.020(4) 0.001(3) 0.004(3) -0.001(3)
O89 0.028(5) 0.025(4) 0.032(5) -0.003(3) 0.003(4) 0.001(4)
O90 0.019(4) 0.019(4) 0.026(4) -0.001(3) 0.000(3) -0.001(3)
O91 0.025(4) 0.019(4) 0.019(4) 0.000(3) -0.003(3) 0.000(3)
O92 0.027(5) 0.029(4) 0.031(5) -0.003(4) -0.003(4) 0.003(4)
O93 0.028(5) 0.017(4) 0.029(4) 0.003(3) 0.001(4) 0.003(3)
O94 0.026(4) 0.021(4) 0.027(4) 0.000(3) -0.001(3) 0.002(3)
O95 0.034(5) 0.024(4) 0.030(4) 0.000(3) 0.005(4) 0.005(4)
O96 0.030(5) 0.024(4) 0.023(4) 0.001(3) 0.002(3) -0.005(3)
O97 0.029(5) 0.027(4) 0.021(4) -0.003(3) 0.002(3) -0.004(4)
O98 0.032(5) 0.025(4) 0.035(5) -0.008(4) 0.002(4) -0.002(4)
O99 0.028(5) 0.041(5) 0.034(5) 0.008(4) 0.005(4) 0.006(4)
O100 0.031(5) 0.033(5) 0.034(5) 0.003(4) -0.003(4) -0.008(4)
O101 0.028(5) 0.044(5) 0.033(5) 0.007(4) 0.004(4) 0.006(4)
O102 0.026(5) 0.036(5) 0.023(4) -0.002(4) -0.001(3) -0.007(4)
O103 0.032(5) 0.043(5) 0.020(4) 0.001(4) -0.004(4) -0.004(4)
O104 0.033(5) 0.029(4) 0.023(4) -0.005(3) 0.003(4) -0.001(4)
O105 0.026(4) 0.026(4) 0.012(4) 0.000(3) 0.001(3) 0.002(3)
O106 0.021(4) 0.027(4) 0.027(4) -0.003(3) 0.004(3) 0.000(3)
O107 0.029(5) 0.031(4) 0.030(4) 0.005(4) 0.006(4) 0.009(4)
O108 0.021(4) 0.026(4) 0.022(4) -0.001(3) 0.001(3) 0.000(3)
O109 0.025(4) 0.025(4) 0.024(4) -0.006(3) 0.008(3) 0.000(3)
O110 0.018(4) 0.024(4) 0.023(4) -0.003(3) 0.007(3) 0.001(3)
O111 0.018(4) 0.022(4) 0.022(4) -0.002(3) 0.002(3) 0.003(3)
O112 0.024(4) 0.023(4) 0.024(4) -0.001(3) 0.004(3) 0.004(3)
O113 0.014(4) 0.023(4) 0.023(4) -0.004(3) 0.002(3) -0.001(3)
O114 0.032(5) 0.027(4) 0.019(4) 0.001(3) 0.003(3) 0.004(4)
O115 0.023(4) 0.029(4) 0.021(4) -0.002(3) 0.003(3) 0.000(3)
O116 0.021(4) 0.020(4) 0.027(4) 0.000(3) 0.000(3) 0.001(3)
O117 0.026(4) 0.019(4) 0.017(4) 0.000(3) 0.001(3) 0.000(3)
O118 0.025(4) 0.026(4) 0.024(4) 0.000(3) 0.002(3) 0.002(3)
O119 0.039(5) 0.016(4) 0.028(4) 0.004(3) 0.001(4) 0.002(3)
O120 0.026(4) 0.024(4) 0.021(4) -0.002(3) 0.001(3) 0.002(3)
O121 0.033(5) 0.026(4) 0.022(4) 0.001(3) 0.001(4) 0.001(4)
O122 0.027(4) 0.027(4) 0.022(4) 0.001(3) 0.002(3) 0.006(3)
O123 0.037(5) 0.024(4) 0.020(4) 0.005(3) 0.003(4) 0.001(4)
O124 0.020(4) 0.037(5) 0.023(4) -0.007(3) -0.001(3) -0.001(4)
O125 0.035(5) 0.033(5) 0.033(5) 0.004(4) 0.000(4) 0.010(4)
O126 0.022(4) 0.037(5) 0.032(5) -0.008(4) 0.004(4) 0.001(4)
O127 0.027(5) 0.028(4) 0.027(4) -0.003(3) 0.008(4) 0.000(4)
O128 0.028(5) 0.023(4) 0.029(4) -0.009(3) 0.006(4) -0.006(3)
O129 0.024(5) 0.032(5) 0.037(5) -0.009(4) 0.003(4) -0.004(4)
O130 0.030(5) 0.030(5) 0.029(4) -0.001(4) -0.007(4) 0.006(4)
O131 0.035(5) 0.024(4) 0.024(4) -0.002(3) 0.002(4) -0.004(4)
O132 0.030(4) 0.017(4) 0.018(4) -0.002(3) 0.003(3) -0.004(3)
O133 0.016(4) 0.025(4) 0.023(4) -0.001(3) 0.003(3) 0.001(3)
O134 0.031(5) 0.025(4) 0.024(4) 0.001(3) 0.001(4) 0.003(4)
O135 0.028(5) 0.023(4) 0.028(4) -0.001(3) 0.010(4) -0.002(3)
O136 0.032(6) 0.044(6) 0.092(8) 0.023(6) 0.016(6) 0.017(5)
O137 0.047(7) 0.048(6) 0.058(7) 0.007(5) -0.007(5) -0.002(5)
O138 0.055(7) 0.060(7) 0.054(7) 0.002(5) 0.014(6) -0.004(6)
O139 0.025(5) 0.060(7) 0.087(8) 0.036(6) 0.011(5) -0.004(5)
O140 0.057(7) 0.041(6) 0.069(7) 0.004(5) 0.005(6) 0.006(5)
O141 0.043(7) 0.088(9) 0.055(7) 0.029(6) 0.003(5) 0.022(6)
O142 0.038(6) 0.098(9) 0.048(6) 0.016(6) -0.003(5) -0.022(6)
O143 0.053(8) 0.109(11) 0.077(9) 0.025(8) 0.025(7) 0.045(7)
O144 0.071(8) 0.062(7) 0.057(7) 0.004(6) 0.019(6) -0.001(6)
O145 0.121(12) 0.046(7) 0.046(7) -0.009(5) -0.041(7) 0.014(7)
O146 0.099(10) 0.040(6) 0.077(8) -0.001(6) -0.055(8) 0.011(6)
O147 0.050(8) 0.063(8) 0.105(10) -0.014(7) -0.002(7) -0.001(6)
O148 0.047(6) 0.058(7) 0.047(6) -0.003(5) -0.002(5) -0.020(5)
O149 0.043(7) 0.062(7) 0.072(8) 0.014(6) -0.003(6) -0.001(5)
O150 0.065(8) 0.057(7) 0.068(8) -0.018(6) 0.021(6) 0.003(6)
O151 0.075(9) 0.104(10) 0.026(5) -0.004(6) -0.007(5) -0.032(8)
O152 0.095(11) 0.063(8) 0.078(9) 0.014(7) 0.035(8) -0.008(7)
O153 0.058(9) 0.124(13) 0.171(16) -0.094(12) 0.038(10) -0.047(9)
O154 0.044(8) 0.134(13) 0.133(13) -0.067(11) 0.039(8) -0.030(8)
O155 0.082(10) 0.140(13) 0.059(8) -0.019(8) -0.007(7) 0.051(10)
O156 0.063(9) 0.070(9) 0.209(17) 0.067(10) -0.072(10) -0.033(7)
O157 0.078(10) 0.070(9) 0.197(17) -0.050(10) 0.029(11) -0.005(8)
O160 0.052(8) 0.116(12) 0.118(12) 0.062(9) 0.017(8) 0.005(8)
O161 0.039(7) 0.165(14) 0.104(11) 0.088(10) -0.018(7) -0.030(8)
O162 0.17(2) 0.036(9) 0.097(14) -0.005(9) 0.055(14) -0.006(11)
O163 0.120(18) 0.078(13) 0.100(15) -0.006(11) 0.044(13) 0.007(12)
O164 0.129(15) 0.163(16) 0.083(11) -0.027(11) -0.023(10) 0.064(13)
O167 0.145(15) 0.075(10) 0.097(11) 0.021(8) -0.058(10) -0.035(10)
O168 0.22(3) 0.041(10) 0.098(16) -0.012(10) 0.109(18) -0.004(14)
O169 0.12(2) 0.089(17) 0.14(2) -0.045(16) 0.057(18) -0.014(15)
O170 0.077(10) 0.195(17) 0.069(9) -0.017(10) 0.021(8) -0.029(11)
O171 0.039(10) 0.26(3) 0.024(8) 0.000 -0.008(7) 0.000
O172 0.16(3) 0.034(12) 0.12(2) 0.031(13) 0.11(2) 0.030(15)
O173 0.15(3) 0.08(2) 0.15(3) 0.01(2) 0.06(3) 0.03(2)
O174 0.030(5) 0.028(4) 0.030(5) 0.000(4) -0.004(4) 0.007(4)
O175 0.030(5) 0.023(4) 0.026(4) 0.001(3) 0.010(4) 0.002(3)
O176 0.030(5) 0.022(4) 0.028(4) 0.002(3) 0.004(4) 0.003(3)
O177 0.033(5) 0.028(4) 0.028(4) 0.000(4) 0.001(4) 0.000(4)
O178 0.032(5) 0.021(4) 0.028(4) 0.001(3) -0.002(4) -0.002(4)
O179 0.027(5) 0.032(5) 0.038(5) 0.001(4) 0.002(4) -0.003(4)
O180 0.033(5) 0.030(5) 0.034(5) 0.002(4) 0.000(4) -0.004(4)
O181 0.036(5) 0.021(4) 0.023(4) -0.002(3) 0.009(4) -0.002(4)
O182 0.035(5) 0.024(4) 0.023(4) -0.002(3) 0.007(4) 0.002(4)
O183 0.036(5) 0.036(5) 0.025(4) 0.000(4) -0.002(4) 0.008(4)
O184 0.029(5) 0.024(4) 0.024(4) 0.002(3) 0.002(3) 0.001(3)
O185 0.031(5) 0.027(4) 0.025(4) 0.007(3) 0.003(4) 0.001(4)
O186 0.034(5) 0.037(5) 0.028(4) 0.003(4) 0.005(4) 0.005(4)
O187 0.033(5) 0.026(4) 0.025(4) -0.001(3) 0.002(4) -0.004(4)
O188 0.026(4) 0.028(4) 0.026(4) 0.000(3) 0.001(3) -0.002(3)
O189 0.034(5) 0.029(4) 0.029(4) -0.003(4) 0.004(4) 0.005(4)
O190 0.030(5) 0.023(4) 0.020(4) -0.008(3) 0.002(3) -0.003(3)
O191 0.025(4) 0.022(4) 0.030(4) -0.002(3) 0.002(4) 0.001(3)
O192 0.025(4) 0.023(4) 0.027(4) 0.000(3) -0.002(3) 0.000(3)
O193 0.037(5) 0.020(4) 0.030(4) 0.004(3) 0.005(4) -0.003(4)
O194 0.055(6) 0.031(5) 0.036(5) 0.013(4) -0.001(5) -0.002(4)
O195 0.037(5) 0.020(4) 0.058(6) -0.003(4) 0.002(5) -0.007(4)
O196 0.033(5) 0.050(6) 0.038(5) 0.008(4) 0.010(4) -0.001(4)
O197 0.041(6) 0.033(5) 0.043(5) -0.014(4) 0.002(4) 0.013(4)
O198 0.047(6) 0.046(6) 0.028(5) -0.007(4) 0.008(4) 0.004(5)
Na1 0.042(3) 0.049(3) 0.066(4) 0.019(3) 0.018(3) 0.010(3)
Na2 0.096(6) 0.068(5) 0.053(4) 0.005(3) -0.003(4) 0.028(4)
Na3 0.102(6) 0.047(4) 0.040(3) 0.000(3) -0.008(3) -0.018(4)
Na4 0.077(5) 0.077(5) 0.057(4) -0.022(3) 0.026(4) -0.042(4)
Na5 0.057(4) 0.054(4) 0.118(6) -0.013(4) 0.044(4) -0.011(3)
Na6 0.054(4) 0.026(3) 0.049(3) 0.003(2) 0.001(3) -0.004(2)
Na7 0.10(3) 0.11(3) 0.12(3) 0.01(2) 0.05(2) 0.05(2)
Na8 0.090(16) 0.14(2) 0.21(3) 0.080(19) 0.024(16) 0.012(14)

loop_
_atom_type_symbol
_atom_type_description
_atom_type_scat_dispersion_real
_atom_type_scat_dispersion_imag
_atom_type_scat_source
O O 0.0106 0.0060 'International Tables Vol C Tables 4.2.6.8 and 6.1.1.4'
H H 0.0000 0.0000 'International Tables Vol C Tables 4.2.6.8 and 6.1.1.4'
Mo Mo -1.6832 0.6857 'International Tables Vol C Tables 4.2.6.8 and 6.1.1.4'
V V 0.3005 0.5294 'International Tables Vol C Tables 4.2.6.8 and 6.1.1.4'
S S 0.1246 0.1234 'International Tables Vol C Tables 4.2.6.8 and 6.1.1.4'
Na Na 0.0362 0.0249 'International Tables Vol C Tables 4.2.6.8 and 6.1.1.4'

loop_
_geom_angle_atom_site_label_1
_geom_angle_atom_site_label_2
_geom_angle_atom_site_label_3
_geom_angle
_geom_angle_site_symmetry_1
_geom_angle_site_symmetry_3
O6 Mo1 O5 98.2(3) . .
O6 Mo1 O2 101.4(3) . .
O5 Mo1 O2 139.4(3) . .
O6 Mo1 O4 101.0(3) . .
O5 Mo1 O4 71.3(3) . .
O2 Mo1 O4 137.3(3) . .
O6 Mo1 O1 98.1(3) . .
O5 Mo1 O1 71.0(3) . .
O2 Mo1 O1 71.2(3) . .
O4 Mo1 O1 139.6(3) . .
O6 Mo1 O3 95.0(4) . .
O5 Mo1 O3 141.7(3) . .
O2 Mo1 O3 71.3(3) . .
O4 Mo1 O3 70.9(3) . .
O1 Mo1 O3 142.0(3) . .
O6 Mo1 O7 176.6(3) . .
O5 Mo1 O7 84.2(3) . .
O2 Mo1 O7 78.1(3) . .
O4 Mo1 O7 77.5(3) . .
O1 Mo1 O7 84.9(3) . .
O3 Mo1 O7 81.6(3) . .
O11 Mo2 O8 103.0(4) . .
O11 Mo2 O9 102.2(4) . .
O8 Mo2 O9 104.1(4) . .
O11 Mo2 O4 95.2(4) . .
O8 Mo2 O4 89.7(3) . .
O9 Mo2 O4 154.5(3) . .
O11 Mo2 O3 100.1(4) . .
O8 Mo2 O3 150.3(3) . .
O9 Mo2 O3 88.8(3) . .
O4 Mo2 O3 69.7(3) . .
O11 Mo2 O10 174.7(4) . .
O8 Mo2 O10 78.5(3) . .
O9 Mo2 O10 82.3(3) . .
O4 Mo2 O10 79.6(3) . .
O3 Mo2 O10 76.9(3) . .
O15 Mo3 O13 103.6(4) . .
O15 Mo3 O14 103.3(4) . .
O13 Mo3 O14 104.6(3) . .
O15 Mo3 O4 95.2(4) . .
O13 Mo3 O4 152.9(3) . .
O14 Mo3 O4 89.6(3) . .
O15 Mo3 O5 97.4(3) . .
O13 Mo3 O5 89.1(3) . .
O14 Mo3 O5 151.5(3) . .
O4 Mo3 O5 69.0(3) . .
O15 Mo3 O12 171.0(3) . .
O13 Mo3 O12 81.6(3) . .
O14 Mo3 O12 82.1(3) . .
O4 Mo3 O12 77.6(3) . .
O5 Mo3 O12 75.2(3) . .
O18 Mo4 O17 101.9(4) . .
O18 Mo4 O16 101.8(4) . .
O17 Mo4 O16 105.8(4) . .
O18 Mo4 O1 94.3(3) . .
O17 Mo4 O1 90.3(3) . .
O16 Mo4 O1 154.1(3) . .
O18 Mo4 O5 93.5(3) . .
O17 Mo4 O5 154.4(3) . .
O16 Mo4 O5 90.6(3) . .
O1 Mo4 O5 68.0(3) . .
O18 Mo4 O19 172.5(4) . .
O17 Mo4 O19 83.7(3) . .
O16 Mo4 O19 81.2(3) . .
O1 Mo4 O19 80.6(3) . .
O5 Mo4 O19 79.5(3) . .
O22 Mo5 O20 103.2(4) . .
O22 Mo5 O21 103.3(4) . .
O20 Mo5 O21 104.2(3) . .
O22 Mo5 O1 98.5(3) . .
O20 Mo5 O1 89.0(3) . .
O21 Mo5 O1 151.0(3) . .
O22 Mo5 O2 96.5(3) . .
O20 Mo5 O2 152.5(3) . .
O21 Mo5 O2 89.4(3) . .
O1 Mo5 O2 69.2(3) . .
O22 Mo5 O23 172.4(3) . .
O20 Mo5 O23 80.8(3) . .
O21 Mo5 O23 81.7(3) . .
O1 Mo5 O23 75.0(3) . .
O2 Mo5 O23 77.6(3) . .
O27 Mo6 O25 103.2(4) . .
O27 Mo6 O24 103.9(4) . .
O25 Mo6 O24 104.8(4) . .
O27 Mo6 O2 95.0(4) . .
O25 Mo6 O2 89.1(3) . .
O24 Mo6 O2 153.0(3) . .
O27 Mo6 O3 99.5(4) . .
O25 Mo6 O3 150.1(3) . .
O24 Mo6 O3 88.1(3) . .
O2 Mo6 O3 69.7(3) . .
O27 Mo6 O26 173.6(4) . .
O25 Mo6 O26 78.6(3) . .
O24 Mo6 O26 81.3(3) . .
O2 Mo6 O26 78.9(3) . .
O3 Mo6 O26 76.8(3) . .
O27 Mo6 Na1 142.5(3) . .
O25 Mo6 Na1 42.6(3) . .
O24 Mo6 Na1 78.2(3) . .
O2 Mo6 Na1 98.3(2) . .
O3 Mo6 Na1 117.9(2) . .
O26 Mo6 Na1 41.5(2) . .
O33 Mo7 O31 100.7(4) . .
O33 Mo7 O30 98.7(4) . .
O31 Mo7 O30 70.9(3) . .
O33 Mo7 O29 98.5(4) . .
O31 Mo7 O29 139.6(3) . .
O30 Mo7 O29 71.2(3) . .
O33 Mo7 O28 99.9(4) . .
O31 Mo7 O28 138.7(3) . .
O30 Mo7 O28 139.5(3) . .
O29 Mo7 O28 70.7(3) . .
O33 Mo7 O32 94.7(4) . .
O31 Mo7 O32 71.4(3) . .
O30 Mo7 O32 141.7(3) . .
O29 Mo7 O32 141.6(3) . .
O28 Mo7 O32 71.6(3) . .
O33 Mo7 O34 175.6(3) . .
O31 Mo7 O34 78.7(3) . .
O30 Mo7 O34 85.2(3) . .
O29 Mo7 O34 84.6(3) . .
O28 Mo7 O34 78.1(3) . .
O32 Mo7 O34 81.0(3) . .
O37 Mo8 O36 102.5(4) . .
O37 Mo8 O35 103.9(4) . .
O36 Mo8 O35 104.9(4) . .
O37 Mo8 O32 99.5(4) . .
O36 Mo8 O32 89.0(3) . .
O35 Mo8 O32 149.2(3) . .
O37 Mo8 O31 94.6(4) . .
O36 Mo8 O31 154.4(3) . .
O35 Mo8 O31 89.0(3) . .
O32 Mo8 O31 69.3(3) . .
O37 Mo8 O38 173.9(3) . .
O36 Mo8 O38 82.0(3) . .
O35 Mo8 O38 78.7(3) . .
O32 Mo8 O38 76.2(3) . .
O31 Mo8 O38 79.8(3) . .
O37 Mo8 Na1 141.6(3) . .
O36 Mo8 Na1 78.7(3) . .
O35 Mo8 Na1 41.5(3) . .
O32 Mo8 Na1 118.8(2) . .
O31 Mo8 Na1 99.6(2) . .
O38 Mo8 Na1 42.9(2) . .
O40 Mo9 O41 102.6(4) . .
O40 Mo9 O39 102.9(4) . .
O41 Mo9 O39 103.9(4) . .
O40 Mo9 O30 99.1(4) . .
O41 Mo9 O30 89.2(3) . .
O39 Mo9 O30 151.2(3) . .
O40 Mo9 O31 97.3(4) . .
O41 Mo9 O31 152.2(3) . .
O39 Mo9 O31 90.2(3) . .
O30 Mo9 O31 68.5(3) . .
O40 Mo9 O42 173.8(4) . .
O41 Mo9 O42 81.1(3) . .
O39 Mo9 O42 80.9(3) . .
O30 Mo9 O42 75.8(3) . .
O31 Mo9 O42 77.7(3) . .
Mo1J Mo10 O43 167.3(6) . .
Mo1J Mo10 O46 86.4(6) . .
O43 Mo10 O46 104.7(4) . .
Mo1J Mo10 O44 78.9(5) . .
O43 Mo10 O44 103.5(4) . .
O46 Mo10 O44 105.5(4) . .
Mo1J Mo10 O30 79.2(5) . .
O43 Mo10 O30 94.1(4) . .
O46 Mo10 O30 91.5(3) . .
O44 Mo10 O30 151.2(4) . .
Mo1J Mo10 O29 74.2(5) . .
O43 Mo10 O29 93.3(4) . .
O46 Mo10 O29 153.6(4) . .
O44 Mo10 O29 88.4(4) . .
O30 Mo10 O29 67.7(3) . .
Mo1J Mo10 O45 3.5(5) . .
O43 Mo10 O45 168.5(4) . .
O46 Mo10 O45 83.4(3) . .
O44 Mo10 O45 81.6(3) . .
O30 Mo10 O45 77.4(3) . .
O29 Mo10 O45 76.5(3) . .
Mo10 Mo1J O45 175.3(6) . .
Mo10 Mo1J O44 81.2(5) . .
O45 Mo1J O44 102.3(4) . .
Mo10 Mo1J O46 74.1(5) . .
O45 Mo1J O46 101.9(4) . .
O44 Mo1J O46 103.3(4) . .
Mo10 Mo1J O29 89.0(5) . .
O45 Mo1J O29 94.0(4) . .
O44 Mo1J O29 91.3(4) . .
O46 Mo1J O29 155.4(4) . .
Mo10 Mo1J O30 83.9(5) . .
O45 Mo1J O30 93.7(4) . .
O44 Mo1J O30 156.1(4) . .
O46 Mo1J O30 90.4(3) . .
O29 Mo1J O30 69.7(3) . .
Mo10 Mo1J O43 9.4(5) . .
O45 Mo1J O43 171.8(4) . .
O44 Mo1J O43 83.4(3) . .
O46 Mo1J O43 82.4(3) . .
O29 Mo1J O43 79.7(3) . .
O30 Mo1J O43 79.1(3) . .
O49 Mo11 O48 103.1(4) . .
O49 Mo11 O50 102.3(4) . .
O48 Mo11 O50 104.7(3) . .
O49 Mo11 O28 96.5(3) . .
O48 Mo11 O28 89.4(3) . .
O50 Mo11 O28 152.9(3) . .
O49 Mo11 O29 98.2(4) . .
O48 Mo11 O29 151.1(3) . .
O50 Mo11 O29 89.3(3) . .
O28 Mo11 O29 68.7(3) . .
O49 Mo11 O47 172.8(3) . .
O48 Mo11 O47 81.4(3) . .
O50 Mo11 O47 81.7(3) . .
O28 Mo11 O47 77.7(3) . .
O29 Mo11 O47 75.8(3) . .
O54 Mo12 O53 103.4(4) . .
O54 Mo12 O52 102.4(4) . .
O53 Mo12 O52 104.5(4) . .
O54 Mo12 O28 94.3(4) . .
O53 Mo12 O28 89.7(3) . .
O52 Mo12 O28 154.7(4) . .
O54 Mo12 O32 98.8(4) . .
O53 Mo12 O32 150.5(4) . .
O52 Mo12 O32 89.2(3) . .
O28 Mo12 O32 69.4(3) . .
O54 Mo12 O51 173.7(4) . .
O53 Mo12 O51 79.5(3) . .
O52 Mo12 O51 82.1(3) . .
O28 Mo12 O51 80.1(3) . .
O32 Mo12 O51 76.7(3) . .
O60 Mo13 O57 98.8(4) . .
O60 Mo13 O56 100.4(4) . .
O57 Mo13 O56 139.9(3) . .
O60 Mo13 O55 98.3(4) . .
O57 Mo13 O55 71.4(3) . .
O56 Mo13 O55 71.2(3) . .
O60 Mo13 O58 101.0(4) . .
O57 Mo13 O58 71.0(3) . .
O56 Mo13 O58 137.6(3) . .
O55 Mo13 O58 139.8(3) . .
O60 Mo13 O59 94.4(4) . .
O57 Mo13 O59 141.7(3) . .
O56 Mo13 O59 71.0(3) . .
O55 Mo13 O59 141.6(3) . .
O58 Mo13 O59 71.3(3) . .
O60 Mo13 O61 175.4(3) . .
O57 Mo13 O61 85.2(3) . .
O56 Mo13 O61 77.8(3) . .
O55 Mo13 O61 85.2(3) . .
O58 Mo13 O61 78.0(3) . .
O59 Mo13 O61 81.0(3) . .
Mo1D Mo14 O62 173.7(6) . .
Mo1D Mo14 O63 80.7(5) . .
O62 Mo14 O63 101.9(4) . .
Mo1D Mo14 O64 82.3(5) . .
O62 Mo14 O64 102.4(4) . .
O63 Mo14 O64 105.0(3) . .
Mo1D Mo14 O57 80.9(5) . .
O62 Mo14 O57 93.3(3) . .
O63 Mo14 O57 90.3(3) . .
O64 Mo14 O57 155.1(3) . .
Mo1D Mo14 O55 81.6(5) . .
O62 Mo14 O55 94.0(3) . .
O63 Mo14 O55 153.8(3) . .
O64 Mo14 O55 91.6(3) . .
O57 Mo14 O55 67.9(3) . .
Mo1D Mo14 O65 2.6(5) . .
O62 Mo14 O65 171.4(3) . .
O63 Mo14 O65 82.9(3) . .
O64 Mo14 O65 83.0(3) . .
O57 Mo14 O65 79.5(3) . .
O55 Mo14 O65 79.0(3) . .
Mo14 Mo1D O65 176.5(7) . .
Mo14 Mo1D O63 79.0(5) . .
O65 Mo1D O63 104.0(5) . .
Mo14 Mo1D O64 77.7(5) . .
O65 Mo1D O64 103.2(4) . .
O63 Mo1D O64 103.5(4) . .
Mo14 Mo1D O57 81.6(5) . .
O65 Mo1D O57 96.4(4) . .
O63 Mo1D O57 90.2(4) . .
O64 Mo1D O57 152.3(4) . .
Mo14 Mo1D O55 81.1(5) . .
O65 Mo1D O55 95.4(4) . .
O63 Mo1D O55 152.4(4) . .
O64 Mo1D O55 90.8(4) . .
O57 Mo1D O55 67.9(3) . .
Mo14 Mo1D O62 4.6(4) . .
O65 Mo1D O62 172.2(4) . .
O63 Mo1D O62 81.0(4) . .
O64 Mo1D O62 81.1(4) . .
O57 Mo1D O62 77.4(3) . .
O55 Mo1D O62 77.9(3) . .
O67 Mo15 O68 102.6(4) . 7_567
O67 Mo15 O66 103.0(4) . .
O68 Mo15 O66 105.2(4) 7_567 .
O67 Mo15 O55 98.2(4) . .
O68 Mo15 O55 150.8(3) 7_567 .
O66 Mo15 O55 89.6(3) . .
O67 Mo15 O56 97.0(4) . .
O68 Mo15 O56 89.1(3) 7_567 .
O66 Mo15 O56 152.0(3) . .
O55 Mo15 O56 68.1(3) . .
O67 Mo15 O69 172.8(3) . .
O68 Mo15 O69 81.6(3) 7_567 .
O66 Mo15 O69 81.3(3) . .
O55 Mo15 O69 75.9(3) . .
O56 Mo15 O69 77.1(3) . .
O70 Mo16 O72 103.2(4) . 7_567
O70 Mo16 O71 101.5(4) . .
O72 Mo16 O71 103.4(4) 7_567 .
O70 Mo16 O56 94.8(4) . .
O72 Mo16 O56 90.8(3) 7_567 .
O71 Mo16 O56 155.1(3) . .
O70 Mo16 O59 99.2(4) . .
O72 Mo16 O59 151.0(4) 7_567 .
O71 Mo16 O59 89.7(3) . .
O56 Mo16 O59 69.0(3) . .
O70 Mo16 O73 174.3(4) . .
O72 Mo16 O73 79.3(4) 7_567 .
O71 Mo16 O73 82.7(4) . .
O56 Mo16 O73 80.0(3) . .
O59 Mo16 O73 76.9(3) . .
O76 Mo17 O74 103.7(4) . .
O76 Mo17 O77 102.2(4) . .
O74 Mo17 O77 105.6(4) . .
O76 Mo17 O58 94.9(4) . .
O74 Mo17 O58 89.0(3) . .
O77 Mo17 O58 154.0(3) . .
O76 Mo17 O59 99.0(4) . .
O74 Mo17 O59 149.8(3) . .
O77 Mo17 O59 88.7(3) . .
O58 Mo17 O59 69.2(3) . .
O76 Mo17 O75 173.7(4) . .
O74 Mo17 O75 79.1(3) . .
O77 Mo17 O75 82.3(3) . .
O58 Mo17 O75 79.4(3) . .
O59 Mo17 O75 76.6(3) . .
O79 Mo18 O80 102.7(4) . .
O79 Mo18 O81 103.0(4) . .
O80 Mo18 O81 104.5(3) . .
O79 Mo18 O58 97.3(4) . .
O80 Mo18 O58 89.8(3) . .
O81 Mo18 O58 151.7(3) . .
O79 Mo18 O57 98.5(4) . .
O80 Mo18 O57 151.5(3) . .
O81 Mo18 O57 88.9(3) . .
O58 Mo18 O57 68.6(3) . .
O79 Mo18 O78 172.9(3) . .
O80 Mo18 O78 81.6(3) . .
O81 Mo18 O78 81.1(3) . .
O58 Mo18 O78 76.9(3) . .
O57 Mo18 O78 75.6(3) . .
O84 Mo19 O86 97.8(4) . .
O84 Mo19 O82 100.7(4) . .
O86 Mo19 O82 140.3(3) . .
O84 Mo19 O88 100.9(3) . .
O86 Mo19 O88 70.6(3) . .
O82 Mo19 O88 137.9(3) . .
O84 Mo19 O83 98.6(3) . .
O86 Mo19 O83 71.7(3) . .
O82 Mo19 O83 71.1(3) . .
O88 Mo19 O83 139.3(3) . .
O84 Mo19 O87 94.7(3) . .
O86 Mo19 O87 141.4(3) . .
O82 Mo19 O87 71.3(3) . .
O88 Mo19 O87 71.3(3) . .
O83 Mo19 O87 141.7(3) . .
O84 Mo19 O85 176.2(3) . .
O86 Mo19 O85 85.2(3) . .
O82 Mo19 O85 78.2(3) . .
O88 Mo19 O85 77.9(3) . .
O83 Mo19 O85 84.5(3) . .
O87 Mo19 O85 81.5(3) . .
O89 Mo20 O91 101.9(4) . .
O89 Mo20 O90 102.2(4) . .
O91 Mo20 O90 104.4(3) . .
O89 Mo20 O86 94.5(3) . .
O91 Mo20 O86 154.5(3) . .
O90 Mo20 O86 90.7(3) . .
O89 Mo20 O83 93.8(3) . .
O91 Mo20 O83 91.2(3) . .
O90 Mo20 O83 154.6(3) . .
O86 Mo20 O83 68.2(3) . .
O89 Mo20 O92 171.3(3) . .
O91 Mo20 O92 82.2(3) . .
O90 Mo20 O92 84.0(3) . .
O86 Mo20 O92 79.1(3) . .
O83 Mo20 O92 78.3(3) . .
O95 Mo21 O94 103.1(4) . .
O95 Mo21 O96 103.4(4) . .
O94 Mo21 O96 105.0(3) . .
O95 Mo21 O83 98.2(3) . .
O94 Mo21 O83 88.6(3) . .
O96 Mo21 O83 150.9(3) . .
O95 Mo21 O82 95.9(4) . .
O94 Mo21 O82 152.7(4) . .
O96 Mo21 O82 89.2(3) . .
O83 Mo21 O82 69.2(3) . .
O95 Mo21 O93 172.8(3) . .
O94 Mo21 O93 81.2(3) . .
O96 Mo21 O93 80.9(3) . .
O83 Mo21 O93 75.8(3) . .
O82 Mo21 O93 78.2(3) . .
O99 Mo22 O97 103.4(4) . .
O99 Mo22 O100 103.0(4) . .
O97 Mo22 O100 104.3(4) . .
O99 Mo22 O82 94.3(4) . .
O97 Mo22 O82 89.3(3) . .
O100 Mo22 O82 154.6(4) . .
O99 Mo22 O87 99.0(4) . .
O97 Mo22 O87 150.4(3) . .
O100 Mo22 O87 89.1(3) . .
O82 Mo22 O87 69.8(3) . .
O99 Mo22 O98 174.0(4) . .
O97 Mo22 O98 79.3(3) . .
O100 Mo22 O98 81.3(4) . .
O82 Mo22 O98 80.3(3) . .
O87 Mo22 O98 76.7(3) . .
O101 Mo23 O102 103.2(4) . .
O101 Mo23 O103 102.2(4) . .
O102 Mo23 O103 104.6(4) . .
O101 Mo23 O88 94.9(4) . .
O102 Mo23 O88 89.7(3) . .
O103 Mo23 O88 154.3(3) . .
O101 Mo23 O87 98.8(4) . .
O102 Mo23 O87 150.8(3) . .
O103 Mo23 O87 88.9(3) . .
O88 Mo23 O87 69.5(3) . .
O101 Mo23 O104 174.5(3) . .
O102 Mo23 O104 79.6(3) . .
O103 Mo23 O104 81.5(3) . .
O88 Mo23 O104 80.3(3) . .
O87 Mo23 O104 77.0(3) . .
O107 Mo24 O108 103.8(4) . .
O107 Mo24 O105 102.5(4) . .
O108 Mo24 O105 103.5(4) . .
O107 Mo24 O88 96.1(4) . .
O108 Mo24 O88 152.7(3) . .
O105 Mo24 O88 89.9(3) . .
O107 Mo24 O86 98.2(3) . .
O108 Mo24 O86 90.0(3) . .
O105 Mo24 O86 151.7(3) . .
O88 Mo24 O86 68.7(3) . .
O107 Mo24 O106 172.4(3) . .
O108 Mo24 O106 81.6(3) . .
O105 Mo24 O106 81.1(3) . .
O88 Mo24 O106 77.1(3) . .
O86 Mo24 O106 76.3(3) . .
O114 Mo25 O112 98.5(3) . .
O114 Mo25 O110 101.5(3) . .
O112 Mo25 O110 139.1(3) . .
O114 Mo25 O109 97.4(4) . .
O112 Mo25 O109 71.4(3) . .
O110 Mo25 O109 70.9(3) . .
O114 Mo25 O111 99.8(3) . .
O112 Mo25 O111 71.0(3) . .
O110 Mo25 O111 138.3(3) . .
O109 Mo25 O111 140.4(3) . .
O114 Mo25 O113 95.0(4) . .
O112 Mo25 O113 141.6(3) . .
O110 Mo25 O113 71.4(3) . .
O109 Mo25 O113 141.9(3) . .
O111 Mo25 O113 71.4(3) . .
O114 Mo25 O115 176.8(4) . .
O112 Mo25 O115 83.3(3) . .
O110 Mo25 O115 78.7(3) . .
O109 Mo25 O115 85.7(3) . .
O111 Mo25 O115 78.2(3) . .
O113 Mo25 O115 82.0(3) . .
O118 Mo26 O117 101.9(3) . .
O118 Mo26 O116 102.2(4) . .
O117 Mo26 O116 104.7(3) . .
O118 Mo26 O109 95.3(3) . .
O117 Mo26 O109 153.5(3) . .
O116 Mo26 O109 90.9(3) . .
O118 Mo26 O112 93.6(3) . .
O117 Mo26 O112 90.6(3) . .
O116 Mo26 O112 155.0(3) . .
O109 Mo26 O112 68.2(3) . .
O118 Mo26 O119 171.4(4) . .
O117 Mo26 O119 82.0(3) . .
O116 Mo26 O119 84.1(3) . .
O109 Mo26 O119 78.5(3) . .
O112 Mo26 O119 78.6(3) . .
O121 Mo27 O122 103.5(4) . .
O121 Mo27 O120 103.8(4) . .
O122 Mo27 O120 104.5(4) . .
O121 Mo27 O111 96.9(3) . .
O122 Mo27 O111 151.5(3) . .
O120 Mo27 O111 89.5(3) . .
O121 Mo27 O112 98.4(3) . .
O122 Mo27 O112 88.8(3) . .
O120 Mo27 O112 150.4(3) . .
O111 Mo27 O112 68.4(3) . .
O121 Mo27 O123 171.8(3) . .
O122 Mo27 O123 80.8(3) . .
O120 Mo27 O123 81.6(3) . .
O111 Mo27 O123 76.7(3) . .
O112 Mo27 O123 74.5(3) . .
O125 Mo28 O124 103.0(4) . .
O125 Mo28 O126 102.3(4) . .
O124 Mo28 O126 103.9(4) . .
O125 Mo28 O111 95.1(4) . .
O124 Mo28 O111 89.9(3) . .
O126 Mo28 O111 154.5(3) . .
O125 Mo28 O113 99.3(4) . .
O124 Mo28 O113 150.9(3) . .
O126 Mo28 O113 89.2(3) . .
O111 Mo28 O113 69.6(3) . .
O125 Mo28 O127 174.1(4) . .
O124 Mo28 O127 79.9(3) . .
O126 Mo28 O127 81.7(3) . .
O111 Mo28 O127 79.7(3) . .
O113 Mo28 O127 76.4(3) . .
O130 Mo29 O128 103.3(4) . .
O130 Mo29 O129 102.3(4) . .
O128 Mo29 O129 104.8(4) . .
O130 Mo29 O110 94.9(4) . .
O128 Mo29 O110 89.4(3) . .
O129 Mo29 O110 154.3(3) . .
O130 Mo29 O113 98.8(3) . .
O128 Mo29 O113 150.7(3) . .
O129 Mo29 O113 88.9(3) . .
O110 Mo29 O113 69.5(3) . .
O130 Mo29 O131 173.9(3) . .
O128 Mo29 O131 79.6(3) . .
O129 Mo29 O131 81.9(3) . .
O110 Mo29 O131 79.7(3) . .
O113 Mo29 O131 76.7(3) . .
O134 Mo30 O132 102.2(4) . .
O134 Mo30 O133 103.2(4) . .
O132 Mo30 O133 104.3(3) . .
O134 Mo30 O110 96.5(4) . .
O132 Mo30 O110 89.7(3) . .
O133 Mo30 O110 152.6(3) . .
O134 Mo30 O109 99.2(3) . .
O132 Mo30 O109 151.0(3) . .
O133 Mo30 O109 89.4(3) . .
O110 Mo30 O109 68.6(3) . .
O134 Mo30 O135 173.4(3) . .
O132 Mo30 O135 80.9(3) . .
O133 Mo30 O135 81.5(3) . .
O110 Mo30 O135 77.5(3) . .
O109 Mo30 O135 76.0(3) . .
Mo3A Mo31 O137 177.9(6) . .
Mo3A Mo31 O136 79.2(6) . .
O137 Mo31 O136 102.6(5) . .
Mo3A Mo31 O139 80.5(6) . .
O137 Mo31 O139 99.9(5) . .
O136 Mo31 O139 99.9(5) . .
Mo3A Mo31 O9 82.1(5) . .
O137 Mo31 O9 97.0(5) . .
O136 Mo31 O9 90.7(4) . .
O139 Mo31 O9 157.5(4) . .
Mo3A Mo31 O24 83.2(5) . .
O137 Mo31 O24 94.8(4) . .
O136 Mo31 O24 161.0(5) . .
O139 Mo31 O24 84.1(4) . .
O9 Mo31 O24 79.8(3) . .
Mo3A Mo31 O138 6.1(5) . .
O137 Mo31 O138 171.9(5) . .
O136 Mo31 O138 83.9(5) . .
O139 Mo31 O138 83.4(5) . .
O9 Mo31 O138 78.0(4) . .
O24 Mo31 O138 78.1(4) . .
Mo31 Mo3A O138 171.2(8) . .
Mo31 Mo3A O136 77.4(6) . .
O138 Mo3A O136 109.3(6) . .
Mo31 Mo3A O139 77.1(6) . .
O138 Mo3A O139 106.8(6) . .
O136 Mo3A O139 98.6(5) . .
Mo31 Mo3A O9 77.2(5) . .
O138 Mo3A O9 96.9(5) . .
O136 Mo3A O9 89.4(5) . .
O139 Mo3A O9 150.7(5) . .
Mo31 Mo3A O24 77.0(5) . .
O138 Mo3A O24 95.6(5) . .
O136 Mo3A O24 153.4(5) . .
O139 Mo3A O24 82.4(4) . .
O9 Mo3A O24 78.1(4) . .
Mo31 Mo3A O137 1.4(4) . .
O138 Mo3A O137 169.8(6) . .
O136 Mo3A O137 78.7(5) . .
O139 Mo3A O137 77.4(5) . .
O9 Mo3A O137 76.6(4) . .
O24 Mo3A O137 75.6(4) . .
Mo3B Mo32 O142 176.1(6) . .
Mo3B Mo32 O143 74.8(6) . .
O142 Mo32 O143 103.4(7) . .
Mo3B Mo32 O141 80.4(6) . .
O142 Mo32 O141 103.3(5) . .
O143 Mo32 O141 98.5(5) . .
Mo3B Mo32 O52 80.3(5) . .
O142 Mo32 O52 96.3(5) . .
O143 Mo32 O52 88.9(5) . .
O141 Mo32 O52 156.7(5) . .
Mo3B Mo32 O36 84.4(5) . .
O142 Mo32 O36 96.9(5) . .
O143 Mo32 O36 157.9(6) . .
O141 Mo32 O36 85.3(4) . .
O52 Mo32 O36 80.0(3) . .
Mo3B Mo32 O140 7.1(5) . .
O142 Mo32 O140 172.3(5) . .
O143 Mo32 O140 81.4(6) . .
O141 Mo32 O140 81.8(5) . .
O52 Mo32 O140 77.5(4) . .
O36 Mo32 O140 77.5(4) . .
Mo32 Mo3B O140 169.3(7) . .
Mo32 Mo3B O143 78.9(7) . .
O140 Mo3B O143 111.0(7) . .
Mo32 Mo3B O141 75.2(5) . .
O140 Mo3B O141 106.4(6) . .
O143 Mo3B O141 98.1(6) . .
Mo32 Mo3B O52 77.3(5) . .
O140 Mo3B O52 98.3(5) . .
O143 Mo3B O52 89.0(5) . .
O141 Mo3B O52 149.6(5) . .
Mo32 Mo3B O36 73.8(4) . .
O140 Mo3B O36 95.8(5) . .
O143 Mo3B O36 151.6(6) . .
O141 Mo3B O36 82.3(4) . .
O52 Mo3B O36 77.8(4) . .
Mo32 Mo3B O142 2.6(4) . .
O140 Mo3B O142 169.2(6) . .
O143 Mo3B O142 77.7(6) . .
O141 Mo3B O142 77.8(5) . .
O52 Mo3B O142 75.0(4) . .
O36 Mo3B O142 74.7(4) . .
Mo3C Mo33 O147 176.9(7) . .
Mo3C Mo33 O145 80.2(7) . .
O147 Mo33 O145 101.5(7) . .
Mo3C Mo33 O146 80.9(7) . .
O147 Mo33 O146 101.3(7) . .
O145 Mo33 O146 99.9(5) . .
Mo3C Mo33 O71 81.3(5) . .
O147 Mo33 O71 96.1(5) . .
O145 Mo33 O71 90.4(4) . .
O146 Mo33 O71 157.6(5) . .
Mo3C Mo33 O77 83.9(5) . .
O147 Mo33 O77 94.1(5) . .
O145 Mo33 O77 162.6(6) . .
O146 Mo33 O77 84.3(4) . .
O71 Mo33 O77 80.3(3) . .
Mo3C Mo33 O144 5.1(5) . .
O147 Mo33 O144 172.0(5) . .
O145 Mo33 O144 84.5(6) . .
O146 Mo33 O144 82.6(6) . .
O71 Mo33 O144 78.6(4) . .
O77 Mo33 O144 79.2(4) . .
Mo33 Mo3C O144 172.4(8) . .
Mo33 Mo3C O145 74.9(7) . .
O144 Mo3C O145 111.6(7) . .
Mo33 Mo3C O146 75.3(7) . .
O144 Mo3C O146 107.0(7) . .
O145 Mo3C O146 97.2(6) . .
Mo33 Mo3C O71 76.8(5) . .
O144 Mo3C O71 99.0(6) . .
O145 Mo3C O71 88.4(5) . .
O146 Mo3C O71 149.0(6) . .
Mo33 Mo3C O77 75.0(5) . .
O144 Mo3C O77 98.0(6) . .
O145 Mo3C O77 149.2(6) . .
O146 Mo3C O77 81.8(5) . .
O71 Mo3C O77 78.2(4) . .
Mo33 Mo3C O147 2.1(5) . .
O144 Mo3C O147 170.4(6) . .
O145 Mo3C O147 76.1(6) . .
O146 Mo3C O147 76.8(6) . .
O71 Mo3C O147 75.0(4) . .
O77 Mo3C O147 73.6(4) . .
Mo3D Mo34 O149 178.2(6) . .
Mo3D Mo34 O148 80.1(6) . .
O149 Mo34 O148 101.6(5) . .
Mo3D Mo34 O151 78.0(6) . .
O149 Mo34 O151 102.1(6) . .
O148 Mo34 O151 100.5(5) . .
Mo3D Mo34 O100 84.1(5) . .
O149 Mo34 O100 95.4(5) . .
O148 Mo34 O100 86.7(4) . .
O151 Mo34 O100 159.2(5) . .
Mo3D Mo34 O103 82.5(5) . .
O149 Mo34 O103 95.7(5) . .
O148 Mo34 O103 159.1(4) . .
O151 Mo34 O103 87.1(4) . .
O100 Mo34 O103 80.0(3) . .
Mo3D Mo34 O150 6.6(5) . .
O149 Mo34 O150 172.0(5) . .
O148 Mo34 O150 83.5(5) . .
O151 Mo34 O150 82.9(5) . .
O100 Mo34 O150 78.6(4) . .
O103 Mo34 O150 78.1(4) . .
Mo34 Mo3D O150 170.3(8) . .
Mo34 Mo3D O151 78.3(6) . .
O150 Mo3D O151 108.7(7) . .
Mo34 Mo3D O148 76.4(6) . .
O150 Mo3D O148 108.3(6) . .
O151 Mo3D O148 99.7(6) . .
Mo34 Mo3D O103 76.9(5) . .
O150 Mo3D O103 96.5(6) . .
O151 Mo3D O103 86.0(5) . .
O148 Mo3D O103 150.9(5) . .
Mo34 Mo3D O100 75.3(5) . .
O150 Mo3D O100 96.5(5) . .
O151 Mo3D O100 151.5(6) . .
O148 Mo3D O100 84.4(4) . .
O103 Mo3D O100 77.9(4) . .
Mo34 Mo3D O149 1.2(4) . .
O150 Mo3D O149 169.3(6) . .
O151 Mo3D O149 78.4(6) . .
O148 Mo3D O149 77.6(5) . .
O103 Mo3D O149 75.6(4) . .
O100 Mo3D O149 75.0(4) . .
Mo3E Mo35 O153 91.3(18) . .
Mo3E Mo35 O154 86.8(18) . .
O153 Mo35 O154 101.5(7) . .
Mo3E Mo35 O152 171.0(19) . .
O153 Mo35 O152 96.5(9) . .
O154 Mo35 O152 96.0(8) . .
Mo3E Mo35 O129 85.5(18) . .
O153 Mo35 O129 89.2(6) . .
O154 Mo35 O129 167.0(8) . .
O152 Mo35 O129 90.1(5) . .
Mo3E Mo35 O126 83.3(17) . .
O153 Mo35 O126 169.6(8) . .
O154 Mo35 O126 87.1(6) . .
O152 Mo35 O126 88.3(5) . .
O129 Mo35 O126 81.5(4) . .
Mo3E Mo35 O155 2.2(16) . .
O153 Mo35 O155 90.0(9) . .
O154 Mo35 O155 88.7(8) . .
O152 Mo35 O155 171.0(8) . .
O129 Mo35 O155 83.8(6) . .
O126 Mo35 O155 84.3(6) . .
Mo35 Mo3E O155 177(2) . .
Mo35 Mo3E O154 74.7(18) . .
O155 Mo3E O154 107.9(9) . .
Mo35 Mo3E O153 70.3(18) . .
O155 Mo3E O153 107.9(10) . .
O154 Mo3E O153 95.2(8) . .
Mo35 Mo3E O129 77.7(16) . .
O155 Mo3E O129 99.8(8) . .
O154 Mo3E O129 150.6(7) . .
O153 Mo3E O129 85.1(6) . .
Mo35 Mo3E O126 80.0(16) . .
O155 Mo3E O126 101.4(8) . .
O154 Mo3E O126 85.0(6) . .
O153 Mo3E O126 149.1(8) . .
O129 Mo3E O126 80.1(4) . .
O157 Mo36 O153 102.4(6) 7_567 7_567
O157 Mo36 O158 82.7(11) 7_567 .
O153 Mo36 O158 97.6(10) 7_567 .
O157 Mo36 O136 105.0(6) 7_567 .
O153 Mo36 O136 150.0(5) 7_567 .
O158 Mo36 O136 97.7(9) . .
O157 Mo36 O156 172.1(9) 7_567 8_465
O153 Mo36 O156 73.4(5) 7_567 8_465
O158 Mo36 O156 104.3(10) . 8_465
O136 Mo36 O156 77.9(5) . 8_465
O157 Mo36 O159 87.5(16) 7_567 .
O153 Mo36 O159 85.7(15) 7_567 .
O158 Mo36 O159 170.2(16) . .
O136 Mo36 O159 83.6(14) . .
O156 Mo36 O159 85.6(15) 8_465 .
O160 Mo37 O162 99.4(10) . .
O160 Mo37 O139 103.1(5) . .
O162 Mo37 O139 98.5(7) . .
O160 Mo37 O141 99.9(6) . .
O162 Mo37 O141 96.8(7) . .
O139 Mo37 O141 149.7(4) . .
O160 Mo37 O163 86.7(9) . .
O162 Mo37 O163 173.8(10) . .
O139 Mo37 O163 80.5(6) . .
O141 Mo37 O163 81.4(7) . .
O160 Mo37 O161 166.1(8) . .
O162 Mo37 O161 94.4(10) . .
O139 Mo37 O161 75.0(4) . .
O141 Mo37 O161 78.0(4) . .
O163 Mo37 O161 79.4(8) . .
O164 Mo38 O165 81.8(12) . .
O164 Mo38 O143 103.2(7) . .
O165 Mo38 O143 99.8(10) . .
O164 Mo38 O145 104.3(7) . 7_567
O165 Mo38 O145 98.7(10) . 7_567
O143 Mo38 O145 148.7(5) . 7_567
O164 Mo38 O161 173.2(11) . 2_556
O165 Mo38 O161 104.5(11) . 2_556
O143 Mo38 O161 73.4(5) . 2_556
O145 Mo38 O161 77.6(5) 7_567 2_556
O167 Mo39 O168 98.2(12) . .
O167 Mo39 O146 101.6(6) . .
O168 Mo39 O146 98.5(8) . .
O167 Mo39 O148 101.0(6) . .
O168 Mo39 O148 97.7(7) . .
O146 Mo39 O148 149.8(4) . .
O167 Mo39 O156 162.9(9) . .
O168 Mo39 O156 98.8(12) . .
O146 Mo39 O156 74.0(5) . .
O148 Mo39 O156 78.5(4) . .
O167 Mo39 O169 86.4(10) . .
O168 Mo39 O169 175.1(13) . .
O146 Mo39 O169 82.2(8) . .
O148 Mo39 O169 79.5(8) . .
O156 Mo39 O169 76.7(10) . .
O170 Mo40 O172 92.3(13) . .
O170 Mo40 O151 102.8(6) . .
O172 Mo40 O151 101.4(8) . .
O170 Mo40 O154 103.0(6) . .
O172 Mo40 O154 96.3(9) . .
O151 Mo40 O154 147.9(5) . .
O170 Mo40 O171 168.5(11) . .
O172 Mo40 O171 99.3(14) . .
O151 Mo40 O171 75.7(3) . .
O154 Mo40 O171 75.1(4) . .
O170 Mo40 O173 86.8(13) . .
O172 Mo40 O173 178.8(13) . .
O151 Mo40 O173 78.1(10) . .
O154 Mo40 O173 84.6(10) . .
O171 Mo40 O173 81.7(13) . .
O174 V1 O132 99.7(4) . 7_567
O174 V1 O14 97.8(4) . .
O132 V1 O14 89.6(3) 7_567 .
O174 V1 O128 99.3(4) . 7_567
O132 V1 O128 88.8(3) 7_567 7_567
O14 V1 O128 162.8(3) . 7_567
O174 V1 O8 98.7(4) . .
O132 V1 O8 161.5(3) 7_567 .
O14 V1 O8 89.3(3) . .
O128 V1 O8 86.8(3) 7_567 .
O174 V1 O175 179.6(4) . .
O132 V1 O175 80.5(3) 7_567 .
O14 V1 O175 81.9(3) . .
O128 V1 O175 81.0(3) 7_567 .
O8 V1 O175 81.0(3) . .
O174 V1 Na5 137.8(4) . 7_567
O132 V1 Na5 109.8(3) 7_567 7_567
O14 V1 Na5 111.6(3) . 7_567
O128 V1 Na5 53.3(3) 7_567 7_567
O8 V1 Na5 54.0(3) . 7_567
O175 V1 Na5 42.3(2) . 7_567
O177 V2 O21 100.0(4) . .
O177 V2 O35 98.6(4) . .
O21 V2 O35 161.3(3) . .
O177 V2 O39 98.8(4) . .
O21 V2 O39 90.1(3) . .
O35 V2 O39 89.2(3) . .
O177 V2 O25 99.5(4) . .
O21 V2 O25 88.8(3) . .
O35 V2 O25 86.0(3) . .
O39 V2 O25 161.6(3) . .
O177 V2 O176 178.1(4) . .
O21 V2 O176 81.8(3) . .
O35 V2 O176 79.7(3) . .
O39 V2 O176 80.6(3) . .
O25 V2 O176 81.1(3) . .
O177 V2 Na1 135.7(3) . .
O21 V2 Na1 111.5(3) . .
O35 V2 Na1 51.9(3) . .
O39 V2 Na1 111.1(2) . .
O25 V2 Na1 52.7(3) . .
O176 V2 Na1 43.6(2) . .
O179 V3 O48 98.9(4) . .
O179 V3 O68 98.3(4) . .
O48 V3 O68 90.7(3) . .
O179 V3 O72 98.6(4) . .
O48 V3 O72 162.4(4) . .
O68 V3 O72 88.4(3) . .
O179 V3 O53 98.8(4) . .
O48 V3 O53 88.5(3) . .
O68 V3 O53 162.7(4) . .
O72 V3 O53 87.3(3) . .
O179 V3 O178 179.5(4) . .
O48 V3 O178 81.6(3) . .
O68 V3 O178 81.6(3) . .
O72 V3 O178 80.9(3) . .
O53 V3 O178 81.2(3) . .
O179 V3 Na2 137.9(3) . .
O48 V3 Na2 110.1(3) . .
O68 V3 Na2 110.8(3) . .
O72 V3 Na2 54.3(3) . .
O53 V3 Na2 53.8(3) . .
O178 V3 Na2 41.8(2) . .
O180 V4 O80 98.2(4) . .
O180 V4 O96 98.7(4) . .
O80 V4 O96 90.8(3) . .
O180 V4 O74 99.9(4) . .
O80 V4 O74 88.6(3) . .
O96 V4 O74 161.3(4) . .
O180 V4 O97 99.0(4) . .
O80 V4 O97 162.6(4) . .
O96 V4 O97 88.6(3) . .
O74 V4 O97 86.5(3) . .
O180 V4 O181 179.6(3) . .
O80 V4 O181 81.9(3) . .
O96 V4 O181 80.9(3) . .
O74 V4 O181 80.5(3) . .
O97 V4 O181 80.9(3) . .
O180 V4 Na3 137.0(3) . .
O80 V4 Na3 111.1(3) . .
O96 V4 Na3 111.2(3) . .
O74 V4 Na3 52.2(3) . .
O97 V4 Na3 53.5(3) . .
O181 V4 Na3 43.2(2) . .
O183 V5 O105 99.3(4) . .
O183 V5 O124 98.8(4) . .
O105 V5 O124 161.8(3) . .
O183 V5 O120 98.4(4) . .
O105 V5 O120 90.2(3) . .
O124 V5 O120 89.3(3) . .
O183 V5 O102 99.2(4) . .
O105 V5 O102 88.2(3) . .
O124 V5 O102 86.8(3) . .
O120 V5 O102 162.3(3) . .
O183 V5 O182 179.6(4) . .
O105 V5 O182 81.0(3) . .
O124 V5 O182 80.9(3) . .
O120 V5 O182 81.4(3) . .
O102 V5 O182 80.9(3) . .
O183 V5 Na4 137.0(4) . .
O105 V5 Na4 110.7(3) . .
O124 V5 Na4 53.0(3) . .
O120 V5 Na4 111.1(3) . .
O102 V5 Na4 53.5(3) . .
O182 V5 Na4 42.9(2) . .
O184 V6 O64 98.5(4) . .
O184 V6 O133 98.3(4) . 7_567
O64 V6 O133 89.3(3) . 7_567
O184 V6 O116 98.3(4) . 7_567
O64 V6 O116 163.2(3) . 7_567
O133 V6 O116 88.4(3) 7_567 7_567
O184 V6 O66 97.0(4) . .
O64 V6 O66 89.6(3) . .
O133 V6 O66 164.6(3) 7_567 .
O116 V6 O66 88.3(3) 7_567 .
O184 V6 O185 176.8(4) . .
O64 V6 O185 83.5(3) . .
O133 V6 O185 84.2(3) 7_567 .
O116 V6 O185 79.8(3) 7_567 .
O66 V6 O185 80.5(3) . .
O184 V6 Na6 128.3(3) . .
O64 V6 Na6 117.8(3) . .
O133 V6 Na6 116.4(2) 7_567 .
O116 V6 Na6 49.6(3) 7_567 .
O66 V6 Na6 51.4(2) . .
O185 V6 Na6 48.6(2) . .
O187 V7 O81 97.4(4) . .
O187 V7 O16 98.0(4) . .
O81 V7 O16 89.7(3) . .
O187 V7 O63 97.8(4) . .
O81 V7 O63 87.1(3) . .
O16 V7 O63 164.2(3) . .
O187 V7 O13 96.7(4) . .
O81 V7 O13 165.9(3) . .
O16 V7 O13 88.7(3) . .
O63 V7 O13 90.6(3) . .
O187 V7 O186 177.1(4) . .
O81 V7 O186 85.5(3) . .
O16 V7 O186 82.5(3) . .
O63 V7 O186 81.8(3) . .
O13 V7 O186 80.4(3) . .
O188 V8 O20 97.5(4) . .
O188 V8 O94 97.6(4) . .
O20 V8 O94 164.9(3) . .
O188 V8 O91 96.5(4) . .
O20 V8 O91 89.7(3) . .
O94 V8 O91 89.2(3) . .
O188 V8 O17 96.7(4) . .
O20 V8 O17 87.7(3) . .
O94 V8 O17 89.9(3) . .
O91 V8 O17 166.8(3) . .
O188 V8 O189 179.6(3) . .
O20 V8 O189 82.2(3) . .
O94 V8 O189 82.7(3) . .
O91 V8 O189 83.2(3) . .
O17 V8 O189 83.6(3) . .
O191 V9 O41 96.4(4) . .
O191 V9 O90 98.5(4) . .
O41 V9 O90 88.8(3) . .
O191 V9 O108 96.8(4) . .
O41 V9 O108 166.8(3) . .
O90 V9 O108 88.1(3) . .
O191 V9 O46 95.9(4) . .
O41 V9 O46 88.6(3) . .
O90 V9 O46 165.6(3) . .
O108 V9 O46 91.3(3) . .
O191 V9 O190 178.1(4) . .
O41 V9 O190 82.9(3) . .
O90 V9 O190 83.2(3) . .
O108 V9 O190 84.1(3) . .
O46 V9 O190 82.3(3) . .
O192 V10 O44 98.1(4) . .
O192 V10 O117 97.7(4) . .
O44 V10 O117 164.2(3) . .
O192 V10 O122 97.4(4) . .
O44 V10 O122 90.4(3) . .
O117 V10 O122 88.6(3) . .
O192 V10 O50 96.9(4) . .
O44 V10 O50 88.4(3) . .
O117 V10 O50 88.7(3) . .
O122 V10 O50 165.7(3) . .
O192 V10 O193 178.9(4) . .
O44 V10 O193 81.6(3) . .
O117 V10 O193 82.6(3) . .
O122 V10 O193 81.6(3) . .
O50 V10 O193 84.2(3) . .
O198 S1 O10 110.6(5) . .
O198 S1 O26 110.3(5) . .
O10 S1 O26 111.3(5) . .
O198 S1 O7 108.2(5) . .
O10 S1 O7 108.0(5) . .
O26 S1 O7 108.3(5) . .
O195 S2 O51 111.1(5) . .
O195 S2 O38 109.9(5) . .
O51 S2 O38 111.5(5) . .
O195 S2 O34 108.6(5) . .
O51 S2 O34 107.7(5) . .
O38 S2 O34 107.9(5) . .
O196 S3 O75 110.6(5) . .
O196 S3 O73 111.4(5) . .
O75 S3 O73 111.1(5) . .
O196 S3 O61 108.5(5) . .
O75 S3 O61 107.7(5) . .
O73 S3 O61 107.5(5) . .
O197 S4 O98 111.2(5) . .
O197 S4 O104 110.0(5) . .
O98 S4 O104 110.1(5) . .
O197 S4 O85 108.2(5) . .
O98 S4 O85 108.9(5) . .
O104 S4 O85 108.3(5) . .
O194 S5 O131 110.3(5) . .
O194 S5 O127 110.4(5) . .
O131 S5 O127 110.9(5) . .
O194 S5 O115 108.6(5) . .
O131 S5 O115 108.8(5) . .
O127 S5 O115 107.8(5) . .
Mo1 O1 Mo5 108.4(3) . .
Mo1 O1 Mo4 110.3(3) . .
Mo5 O1 Mo4 140.5(4) . .
Mo1 O2 Mo6 110.0(3) . .
Mo1 O2 Mo5 108.7(4) . .
Mo6 O2 Mo5 139.8(4) . .
Mo1 O3 Mo2 108.7(3) . .
Mo1 O3 Mo6 108.7(3) . .
Mo2 O3 Mo6 141.2(4) . .
Mo1 O4 Mo2 110.3(4) . .
Mo1 O4 Mo3 108.3(4) . .
Mo2 O4 Mo3 139.9(4) . .
Mo1 O5 Mo3 108.7(3) . .
Mo1 O5 Mo4 110.2(3) . .
Mo3 O5 Mo4 140.5(4) . .
S1 O7 Mo1 121.7(4) . .
Mo2 O8 V1 149.4(5) . .
Mo2 O8 Na5 113.2(4) . 7_567
V1 O8 Na5 90.6(3) . 7_567
Mo2 O9 Mo31 159.2(5) . .
Mo2 O9 Mo3A 157.6(5) . .
Mo31 O9 Mo3A 20.73(16) . .
S1 O10 Mo2 125.5(5) . .
S1 O10 Na5 134.6(5) . 7_567
Mo2 O10 Na5 99.3(3) . 7_567
Mo3 O13 V7 148.4(4) . .
Mo3 O14 V1 153.4(5) . .
Mo4 O16 V7 132.6(4) . .
Mo4 O17 V8 132.9(4) . .
Mo5 O20 V8 148.6(4) . .
Mo5 O21 V2 154.2(5) . .
Mo6 O24 Mo31 157.9(5) . .
Mo6 O24 Mo3A 157.8(5) . .
Mo31 O24 Mo3A 19.84(15) . .
Mo6 O25 V2 150.9(5) . .
Mo6 O25 Na1 110.7(4) . .
V2 O25 Na1 91.2(3) . .
S1 O26 Mo6 126.4(5) . .
S1 O26 Na1 135.7(5) . .
Mo6 O26 Na1 97.7(3) . .
Mo7 O28 Mo11 109.3(4) . .
Mo7 O28 Mo12 109.7(3) . .
Mo11 O28 Mo12 140.0(4) . .
Mo7 O29 Mo1J 108.9(4) . .
Mo7 O29 Mo11 108.8(4) . .
Mo1J O29 Mo11 141.0(4) . .
Mo7 O29 Mo10 109.7(4) . .
Mo1J O29 Mo10 16.82(10) . .
Mo11 O29 Mo10 140.7(4) . .
Mo7 O30 Mo1J 107.9(3) . .
Mo7 O30 Mo9 109.3(3) . .
Mo1J O30 Mo9 141.9(4) . .
Mo7 O30 Mo10 110.8(3) . .
Mo1J O30 Mo10 16.91(9) . .
Mo9 O30 Mo10 138.9(4) . .
Mo7 O31 Mo8 109.8(4) . .
Mo7 O31 Mo9 109.3(3) . .
Mo8 O31 Mo9 140.0(4) . .
Mo7 O32 Mo8 109.1(4) . .
Mo7 O32 Mo12 109.1(3) . .
Mo8 O32 Mo12 140.5(4) . .
S2 O34 Mo7 122.6(4) . .
Mo8 O35 V2 150.5(5) . .
Mo8 O35 Na1 112.0(4) . .
V2 O35 Na1 92.3(3) . .
Mo8 O36 Mo32 158.2(5) . .
Mo8 O36 Mo3B 156.3(5) . .
Mo32 O36 Mo3B 21.80(15) . .
S2 O38 Mo8 126.2(5) . .
S2 O38 Na1 137.3(5) . .
Mo8 O38 Na1 96.3(3) . .
Mo9 O39 V2 152.9(5) . .
Mo9 O40 Na6 161.7(5) . 4_546
Mo9 O41 V9 149.3(5) . .
Mo10 O43 Mo1J 3.35(17) . .
Mo1J O44 Mo10 19.83(11) . .
Mo1J O44 V10 145.1(5) . .
Mo10 O44 V10 132.2(4) . .
Mo1J O45 Mo10 1.22(17) . .
Mo10 O46 Mo1J 19.47(12) . .
Mo10 O46 V9 130.9(4) . .
Mo1J O46 V9 144.4(4) . .
Mo11 O48 V3 155.0(4) . .
Mo11 O50 V10 146.4(4) . .
S2 O51 Mo12 126.1(5) . .
S2 O51 Na2 133.9(5) . .
Mo12 O51 Na2 99.5(4) . .
Mo12 O52 Mo32 157.5(5) . .
Mo12 O52 Mo3B 157.6(5) . .
Mo32 O52 Mo3B 22.44(15) . .
Mo12 O53 V3 149.7(5) . .
Mo12 O53 Na2 112.4(4) . .
V3 O53 Na2 90.9(3) . .
Mo13 O55 Mo15 109.3(3) . .
Mo13 O55 Mo14 109.7(3) . .
Mo15 O55 Mo14 139.9(4) . .
Mo13 O55 Mo1D 108.8(4) . .
Mo15 O55 Mo1D 140.9(4) . .
Mo14 O55 Mo1D 17.29(14) . .
Mo13 O56 Mo16 110.7(3) . .
Mo13 O56 Mo15 109.1(3) . .
Mo16 O56 Mo15 139.1(4) . .
Mo13 O57 Mo1D 109.7(4) . .
Mo13 O57 Mo18 109.2(3) . .
Mo1D O57 Mo18 140.1(4) . .
Mo13 O57 Mo14 110.3(4) . .
Mo1D O57 Mo14 17.44(14) . .
Mo18 O57 Mo14 139.5(4) . .
Mo13 O58 Mo17 109.9(3) . .
Mo13 O58 Mo18 108.9(3) . .
Mo17 O58 Mo18 140.0(4) . .
Mo13 O59 Mo16 109.1(3) . .
Mo13 O59 Mo17 109.3(3) . .
Mo16 O59 Mo17 140.1(4) . .
S3 O61 Mo13 122.9(4) . .
Mo14 O62 Mo1D 1.69(15) . .
Mo14 O63 Mo1D 20.26(17) . .
Mo14 O63 V7 132.1(4) . .
Mo1D O63 V7 146.7(5) . .
Mo14 O64 Mo1D 20.04(16) . .
Mo14 O64 V6 131.1(4) . .
Mo1D O64 V6 144.9(4) . .
Mo1D O65 Mo14 0.95(18) . .
Mo15 O66 V6 146.5(4) . .
Mo15 O66 Na6 122.7(4) . .
V6 O66 Na6 90.7(3) . .
Mo15 O67 Na7 169.4(10) . .
Mo15 O68 V3 155.3(5) 7_567 .
Mo16 O71 Mo33 158.6(5) . .
Mo16 O71 Mo3C 156.5(5) . .
Mo33 O71 Mo3C 21.92(16) . .
Mo16 O72 V3 149.5(5) 7_567 .
Mo16 O72 Na2 112.7(4) 7_567 .
V3 O72 Na2 90.6(4) . .
S3 O73 Mo16 126.8(5) . .
S3 O73 Na2 132.2(5) . 7_567
Mo16 O73 Na2 100.5(3) . 7_567
Mo17 O74 V4 150.8(5) . .
Mo17 O74 Na3 111.2(4) . .
V4 O74 Na3 92.1(3) . .
S3 O75 Mo17 126.2(5) . .
S3 O75 Na3 136.4(5) . .
Mo17 O75 Na3 97.1(3) . .
Mo17 O77 Mo33 158.2(5) . .
Mo17 O77 Mo3C 155.9(5) . .
Mo33 O77 Mo3C 21.08(15) . .
Mo18 O80 V4 153.8(4) . .
Mo18 O81 V7 148.5(4) . .
Mo19 O82 Mo22 109.7(3) . .
Mo19 O82 Mo21 108.7(3) . .
Mo22 O82 Mo21 140.7(4) . .
Mo19 O83 Mo21 108.9(3) . .
Mo19 O83 Mo20 109.2(3) . .
Mo21 O83 Mo20 140.6(4) . .
S4 O85 Mo19 121.7(4) . .
Mo19 O86 Mo24 109.6(3) . .
Mo19 O86 Mo20 110.0(3) . .
Mo24 O86 Mo20 138.7(4) . .
Mo19 O87 Mo22 109.0(3) . .
Mo19 O87 Mo23 108.9(4) . .
Mo22 O87 Mo23 140.3(4) . .
Mo19 O88 Mo24 109.2(3) . .
Mo19 O88 Mo23 110.0(4) . .
Mo24 O88 Mo23 139.8(4) . .
Mo20 O90 V9 133.1(4) . .
Mo20 O91 V8 132.0(4) . .
Mo21 O94 V8 148.2(5) . .
Mo21 O96 V4 154.2(4) . .
Mo22 O97 V4 151.1(4) . .
Mo22 O97 Na3 111.5(4) . .
V4 O97 Na3 90.7(3) . .
S4 O98 Mo22 126.3(5) . .
S4 O98 Na3 135.2(5) . .
Mo22 O98 Na3 97.9(4) . .
Mo22 O100 Mo34 158.2(5) . .
Mo22 O100 Mo3D 157.1(5) . .
Mo34 O100 Mo3D 20.58(15) . .
Mo23 O102 V5 150.8(5) . .
Mo23 O102 Na4 111.9(4) . .
V5 O102 Na4 90.8(3) . .
Mo23 O103 Mo34 158.3(5) . .
Mo23 O103 Mo3D 157.9(5) . .
Mo34 O103 Mo3D 20.62(16) . .
S4 O104 Mo23 126.5(5) . .
S4 O104 Na4 134.5(5) . .
Mo23 O104 Na4 98.6(3) . .
Mo24 O105 V5 154.3(5) . .
Mo24 O108 V9 147.9(5) . .
Mo25 O109 Mo30 109.1(4) . .
Mo25 O109 Mo26 109.8(3) . .
Mo30 O109 Mo26 139.6(4) . .
Mo25 O110 Mo29 109.9(3) . .
Mo25 O110 Mo30 109.5(3) . .
Mo29 O110 Mo30 139.6(4) . .
Mo25 O111 Mo28 109.9(3) . .
Mo25 O111 Mo27 108.7(3) . .
Mo28 O111 Mo27 140.2(4) . .
Mo25 O112 Mo27 108.9(4) . .
Mo25 O112 Mo26 110.1(3) . .
Mo27 O112 Mo26 140.7(4) . .
Mo25 O113 Mo28 108.9(3) . .
Mo25 O113 Mo29 108.9(3) . .
Mo28 O113 Mo29 140.6(4) . .
S5 O115 Mo25 121.5(4) . .
Mo26 O116 V6 131.6(4) . 7_567
Mo26 O116 Na6 133.4(4) . 7_567
V6 O116 Na6 92.8(3) 7_567 7_567
Mo26 O117 V10 132.7(4) . .
Mo27 O120 V5 153.6(4) . .
Mo27 O122 V10 148.8(5) . .
Mo28 O124 V5 149.5(5) . .
Mo28 O124 Na4 112.1(4) . .
V5 O124 Na4 91.6(3) . .
Mo28 O126 Mo35 159.1(5) . .
Mo28 O126 Mo3E 154.5(6) . .
Mo35 O126 Mo3E 16.7(4) . .
S5 O127 Mo28 126.6(5) . .
S5 O127 Na4 135.5(5) . .
Mo28 O127 Na4 97.5(3) . .
Mo29 O128 V1 150.2(5) . 7_567
Mo29 O128 Na5 111.4(4) . .
V1 O128 Na5 91.5(3) 7_567 .
Mo29 O129 Mo35 160.1(5) . .
Mo29 O129 Mo3E 154.6(6) . .
Mo35 O129 Mo3E 16.7(4) . .
S5 O131 Mo29 126.1(4) . .
S5 O131 Na5 135.3(5) . .
Mo29 O131 Na5 98.2(3) . .
Mo30 O132 V1 154.7(5) . 7_567
Mo30 O133 V6 147.8(4) . 7_567
Mo31 O136 Mo3A 23.36(19) . .
Mo31 O136 Mo36 139.2(6) . .
Mo3A O136 Mo36 121.3(6) . .
Mo31 O137 Mo3A 0.61(18) . .
Mo3A O138 Mo31 2.7(2) . .
Mo31 O139 Mo3A 22.36(18) . .
Mo31 O139 Mo37 146.0(6) . .
Mo3A O139 Mo37 129.5(6) . .
Mo3B O140 Mo32 3.6(2) . .
Mo32 O141 Mo3B 24.33(19) . .
Mo32 O141 Mo37 146.3(6) . .
Mo3B O141 Mo37 129.0(7) . .
Mo32 O142 Mo3B 1.25(18) . .
Mo3B O143 Mo32 26.3(2) . .
Mo3B O143 Mo38 123.8(8) . .
Mo32 O143 Mo38 141.8(7) . .
Mo3C O144 Mo33 2.5(3) . .
Mo33 O145 Mo3C 24.9(2) . .
Mo33 O145 Mo38 139.0(7) . 7_567
Mo3C O145 Mo38 119.7(8) . 7_567
Mo33 O146 Mo3C 23.8(2) . .
Mo33 O146 Mo39 146.5(7) . .
Mo3C O146 Mo39 129.5(8) . .
Mo33 O147 Mo3C 1.0(2) . .
Mo34 O148 Mo3D 23.53(19) . .
Mo34 O148 Mo39 144.6(6) . .
Mo3D O148 Mo39 127.5(6) . .
Mo34 O149 Mo3D 0.53(18) . .
Mo3D O150 Mo34 3.1(2) . .
Mo3D O151 Mo34 23.7(2) . .
Mo3D O151 Mo40 126.2(7) . .
Mo34 O151 Mo40 142.8(7) . .
Mo35 O153 Mo3E 18.4(5) . .
Mo35 O153 Mo36 134.6(10) . 7_567
Mo3E O153 Mo36 146.3(8) . 7_567
Mo35 O154 Mo3E 18.5(5) . .
Mo35 O154 Mo40 133.4(9) . .
Mo3E O154 Mo40 144.9(8) . .
Mo3E O155 Mo35 0.8(6) . .
Mo36 O156 Mo39 162.6(12) 8_566 .
Mo36 O157 Na5 168.5(12) 7_567 .
Mo37 O160 Na1 168.9(11) . .
Mo38 O161 Mo37 166.5(11) 2_556 .
Mo38 O164 Na2 169.0(14) . .
Mo39 O167 Na3 167.0(12) . .
Mo40 O170 Na4 167.3(12) . .
Mo40 O171 Mo40 165.4(15) . 2_657
V1 O175 Na5 95.6(4) . 7_567
V2 O176 Na1 93.1(3) . .
V3 O178 Na2 96.8(4) . .
V4 O181 Na3 94.5(4) . .
V5 O182 Na4 95.0(4) . .
V6 O185 Na6 87.9(3) . .
O160 Na1 O176 147.9(6) . .
O160 Na1 O235 99.0(8) . .
O176 Na1 O235 113.0(7) . .
O160 Na1 O26 99.3(4) . .
O176 Na1 O26 84.0(3) . .
O235 Na1 O26 87.1(6) . .
O160 Na1 O38 97.9(4) . .
O176 Na1 O38 84.2(3) . .
O235 Na1 O38 84.9(6) . .
O26 Na1 O38 161.9(4) . .
O160 Na1 O35 85.3(5) . .
O176 Na1 O35 67.0(3) . .
O235 Na1 O35 148.1(6) . .
O26 Na1 O35 123.5(4) . .
O38 Na1 O35 63.2(3) . .
O160 Na1 O25 85.1(5) . .
O176 Na1 O25 67.7(3) . .
O235 Na1 O25 150.7(6) . .
O26 Na1 O25 63.6(3) . .
O38 Na1 O25 123.5(3) . .
O35 Na1 O25 60.8(3) . .
O160 Na1 V2 104.6(5) . .
O176 Na1 V2 43.3(2) . .
O235 Na1 V2 156.3(6) . .
O26 Na1 V2 90.3(3) . .
O38 Na1 V2 90.5(2) . .
O35 Na1 V2 35.8(2) . .
O25 Na1 V2 36.04(18) . .
O160 Na1 Mo6 79.5(4) . .
O176 Na1 Mo6 82.9(3) . .
O235 Na1 Mo6 125.3(6) . .
O26 Na1 Mo6 40.8(2) . .
O38 Na1 Mo6 149.8(3) . .
O35 Na1 Mo6 86.6(2) . .
O25 Na1 Mo6 26.74(17) . .
V2 Na1 Mo6 61.79(11) . .
O160 Na1 Mo8 78.7(4) . .
O176 Na1 Mo8 82.6(2) . .
O235 Na1 Mo8 123.2(6) . .
O26 Na1 Mo8 149.6(3) . .
O38 Na1 Mo8 40.8(2) . .
O35 Na1 Mo8 26.51(19) . .
O25 Na1 Mo8 86.1(2) . .
V2 Na1 Mo8 61.58(11) . .
Mo6 Na1 Mo8 110.28(17) . .
O218 Na2 O178 116.2(8) . .
O218 Na2 O164 100.5(10) . .
O178 Na2 O164 143.3(7) . .
O218 Na2 O51 90.3(8) . .
O178 Na2 O51 85.7(3) . .
O164 Na2 O51 95.3(5) . .
O218 Na2 O73 89.5(8) . 7_567
O178 Na2 O73 83.9(3) . 7_567
O164 Na2 O73 96.3(5) . 7_567
O51 Na2 O73 168.3(4) . 7_567
O218 Na2 O53 151.4(8) . .
O178 Na2 O53 65.9(3) . .
O164 Na2 O53 82.5(6) . .
O51 Na2 O53 61.1(3) . .
O73 Na2 O53 118.7(4) 7_567 .
O218 Na2 O72 149.6(8) . .
O178 Na2 O72 65.3(3) . .
O164 Na2 O72 83.0(6) . .
O51 Na2 O72 119.7(4) . .
O73 Na2 O72 60.1(3) 7_567 .
O53 Na2 O72 58.9(3) . .
O218 Na2 V3 157.6(8) . .
O178 Na2 V3 41.4(2) . .
O164 Na2 V3 101.9(6) . .
O51 Na2 V3 88.4(3) . .
O73 Na2 V3 87.3(3) 7_567 .
O53 Na2 V3 35.27(19) . .
O72 Na2 V3 35.17(19) . .
O167 Na3 O181 147.2(7) . .
O167 Na3 O216 95.8(9) . .
O181 Na3 O216 117.0(8) . .
O167 Na3 O75 98.2(5) . .
O181 Na3 O75 85.0(3) . .
O216 Na3 O75 87.0(7) . .
O167 Na3 O98 97.5(5) . .
O181 Na3 O98 83.8(3) . .
O216 Na3 O98 87.9(8) . .
O75 Na3 O98 163.9(4) . .
O167 Na3 O74 85.7(6) . .
O181 Na3 O74 66.7(3) . .
O216 Na3 O74 149.8(8) . .
O75 Na3 O74 63.0(3) . .
O98 Na3 O74 121.9(4) . .
O167 Na3 O97 85.3(6) . .
O181 Na3 O97 66.2(3) . .
O216 Na3 O97 149.9(8) . .
O75 Na3 O97 122.7(4) . .
O98 Na3 O97 62.2(3) . .
O74 Na3 O97 60.3(3) . .
O167 Na3 V4 105.0(6) . .
O181 Na3 V4 42.3(2) . .
O216 Na3 V4 159.2(8) . .
O75 Na3 V4 90.0(3) . .
O98 Na3 V4 89.4(3) . .
O74 Na3 V4 35.70(19) . .
O97 Na3 V4 35.78(18) . .
O224 Na4 O170 96.4(10) . .
O224 Na4 O182 118.1(10) . .
O170 Na4 O182 145.4(7) . .
O224 Na4 O104 87.2(9) . .
O170 Na4 O104 96.3(5) . .
O182 Na4 O104 84.7(3) . .
O224 Na4 O127 89.5(9) . .
O170 Na4 O127 97.5(5) . .
O182 Na4 O127 85.0(3) . .
O104 Na4 O127 166.1(4) . .
O224 Na4 O124 151.7(9) . .
O170 Na4 O124 84.2(6) . .
O182 Na4 O124 66.3(3) . .
O104 Na4 O124 121.0(4) . .
O127 Na4 O124 62.5(3) . .
O224 Na4 O102 148.5(9) . .
O170 Na4 O102 83.7(6) . .
O182 Na4 O102 66.3(3) . .
O104 Na4 O102 61.6(3) . .
O127 Na4 O102 121.8(4) . .
O124 Na4 O102 59.8(3) . .
O224 Na4 V5 160.2(9) . .
O170 Na4 V5 103.3(6) . .
O182 Na4 V5 42.1(2) . .
O104 Na4 V5 89.1(3) . .
O127 Na4 V5 89.5(3) . .
O124 Na4 V5 35.40(18) . .
O102 Na4 V5 35.72(19) . .
O175 Na5 O157 146.0(7) 7_567 .
O175 Na5 O238 114.8(9) 7_567 .
O157 Na5 O238 99.3(10) . .
O175 Na5 O131 85.4(3) 7_567 .
O157 Na5 O131 96.6(5) . .
O238 Na5 O131 87.3(8) . .
O175 Na5 O10 84.6(3) 7_567 7_567
O157 Na5 O10 96.3(5) . 7_567
O238 Na5 O10 89.3(8) . 7_567
O131 Na5 O10 167.0(4) . 7_567
O175 Na5 O128 66.3(3) 7_567 .
O157 Na5 O128 84.5(6) . .
O238 Na5 O128 149.9(9) . .
O131 Na5 O128 62.6(3) . .
O10 Na5 O128 120.2(4) 7_567 .
O175 Na5 O8 66.1(3) 7_567 7_567
O157 Na5 O8 84.4(6) . 7_567
O238 Na5 O8 150.8(8) . 7_567
O131 Na5 O8 121.3(4) . 7_567
O10 Na5 O8 61.5(3) 7_567 7_567
O128 Na5 O8 59.1(3) . 7_567
O175 Na5 V1 42.1(2) 7_567 7_567
O157 Na5 V1 103.9(6) . 7_567
O238 Na5 V1 156.9(9) . 7_567
O131 Na5 V1 89.5(3) . 7_567
O10 Na5 V1 88.8(3) 7_567 7_567
O128 Na5 V1 35.14(19) . 7_567
O8 Na5 V1 35.45(19) 7_567 7_567
O212 Na6 O40 90.2(5) . 4_556
O212 Na6 O211 97.3(5) . .
O40 Na6 O211 88.6(4) 4_556 .
O212 Na6 O185 103.2(5) . .
O40 Na6 O185 89.8(3) 4_556 .
O211 Na6 O185 159.4(5) . .
O212 Na6 O116 165.8(5) . 7_567
O40 Na6 O116 99.8(4) 4_556 7_567
O211 Na6 O116 93.0(4) . 7_567
O185 Na6 O116 67.1(3) . 7_567
O212 Na6 O66 99.9(5) . .
O40 Na6 O66 155.9(4) 4_556 .
O211 Na6 O66 111.4(4) . .
O185 Na6 O66 66.7(3) . .
O116 Na6 O66 67.0(3) 7_567 .
O212 Na6 V6 128.2(5) . .
O40 Na6 V6 120.2(3) 4_556 .
O211 Na6 V6 122.0(4) . .
O185 Na6 V6 43.5(2) . .
O116 Na6 V6 37.63(19) 7_567 .
O66 Na6 V6 37.83(19) . .
O219 Na7 O268 91(2) . 2_656
O219 Na7 O67 87.0(17) . .
O268 Na7 O67 178(3) 2_656 .
O219 Na7 O240 89.7(17) . .
O268 Na7 O240 92(2) 2_656 .
O67 Na7 O240 89.0(16) . .
O219 Na7 O269 151(3) . .
O268 Na7 O269 115(3) 2_656 .
O67 Na7 O269 66.5(19) . .
O240 Na7 O269 101(2) . .
O219 Na7 O245 77.9(18) . .
O268 Na7 O245 91(2) 2_656 .
O67 Na7 O245 86.9(15) . .
O240 Na7 O245 167(2) . .
O269 Na7 O245 89(2) . .
O280 Na8 O266 82(3) . .
O280 Na8 O252 86(2) . 4_556
O266 Na8 O252 165.3(19) . 4_556
O280 Na8 O258 172(3) . .
O266 Na8 O258 89.8(16) . .
O252 Na8 O258 101.7(16) 4_556 .
O280 Na8 O227 91(3) . .
O266 Na8 O227 91.9(17) . .
O252 Na8 O227 97.1(13) 4_556 .
O258 Na8 O227 90.6(12) . .

loop_
_geom_bond_atom_site_label_1
_geom_bond_atom_site_label_2
_geom_bond_distance
_geom_bond_site_symmetry_2
Mo1 O6 1.695(8) .
Mo1 O5 1.996(8) .
Mo1 O2 2.003(7) .
Mo1 O4 2.007(7) .
Mo1 O1 2.013(7) .
Mo1 O3 2.034(8) .
Mo1 O7 2.401(8) .
Mo2 O11 1.700(8) .
Mo2 O8 1.778(8) .
Mo2 O9 1.811(9) .
Mo2 O4 2.043(8) .
Mo2 O3 2.058(7) .
Mo2 O10 2.459(8) .
Mo3 O15 1.707(8) .
Mo3 O13 1.783(8) .
Mo3 O14 1.802(7) .
Mo3 O4 2.057(8) .
Mo3 O5 2.059(7) .
Mo3 O12 2.460(7) .
Mo4 O18 1.708(8) .
Mo4 O17 1.776(7) .
Mo4 O16 1.796(8) .
Mo4 O1 2.072(8) .
Mo4 O5 2.091(7) .
Mo4 O19 2.299(8) .
Mo5 O22 1.698(8) .
Mo5 O20 1.797(8) .
Mo5 O21 1.798(8) .
Mo5 O1 2.057(7) .
Mo5 O2 2.061(8) .
Mo5 O23 2.489(8) .
Mo6 O27 1.703(8) .
Mo6 O25 1.784(8) .
Mo6 O24 1.789(8) .
Mo6 O2 2.057(8) .
Mo6 O3 2.060(8) .
Mo6 O26 2.445(8) .
Mo6 Na1 3.709(6) .
Mo7 O33 1.673(8) .
Mo7 O31 1.999(8) .
Mo7 O30 2.003(8) .
Mo7 O29 2.008(8) .
Mo7 O28 2.009(8) .
Mo7 O32 2.018(8) .
Mo7 O34 2.370(8) .
Mo8 O37 1.704(8) .
Mo8 O36 1.777(8) .
Mo8 O35 1.787(8) .
Mo8 O32 2.062(8) .
Mo8 O31 2.062(8) .
Mo8 O38 2.441(8) .
Mo8 Na1 3.713(6) .
Mo9 O40 1.695(8) .
Mo9 O41 1.789(8) .
Mo9 O39 1.796(7) .
Mo9 O30 2.060(7) .
Mo9 O31 2.064(8) .
Mo9 O42 2.478(8) .
Mo10 Mo1J 0.610(2) .
Mo10 O43 1.703(8) .
Mo10 O46 1.760(8) .
Mo10 O44 1.777(8) .
Mo10 O30 2.084(8) .
Mo10 O29 2.106(8) .
Mo10 O45 2.351(8) .
Mo1J O45 1.743(9) .
Mo1J O44 1.764(8) .
Mo1J O46 1.826(9) .
Mo1J O29 2.027(8) .
Mo1J O30 2.059(8) .
Mo1J O43 2.302(8) .
Mo11 O49 1.724(8) .
Mo11 O48 1.776(8) .
Mo11 O50 1.788(8) .
Mo11 O28 2.052(7) .
Mo11 O29 2.065(8) .
Mo11 O47 2.450(8) .
Mo12 O54 1.702(9) .
Mo12 O53 1.782(8) .
Mo12 O52 1.798(8) .
Mo12 O28 2.065(8) .
Mo12 O32 2.071(8) .
Mo12 O51 2.430(8) .
Mo13 O60 1.669(9) .
Mo13 O57 1.993(8) .
Mo13 O56 1.994(7) .
Mo13 O55 1.994(7) .
Mo13 O58 2.012(7) .
Mo13 O59 2.015(8) .
Mo13 O61 2.371(8) .
Mo14 Mo1D 0.629(4) .
Mo14 O62 1.709(8) .
Mo14 O63 1.782(8) .
Mo14 O64 1.792(7) .
Mo14 O57 2.074(8) .
Mo14 O55 2.090(8) .
Mo14 O65 2.332(8) .
Mo1D O65 1.704(10) .
Mo1D O63 1.791(9) .
Mo1D O64 1.817(9) .
Mo1D O57 2.070(9) .
Mo1D O55 2.092(9) .
Mo1D O62 2.334(10) .
Mo15 O67 1.705(8) .
Mo15 O68 1.781(8) 7_567
Mo15 O66 1.791(8) .
Mo15 O55 2.071(7) .
Mo15 O56 2.077(7) .
Mo15 O69 2.462(8) .
Mo16 O70 1.681(9) .
Mo16 O72 1.777(8) 7_567
Mo16 O71 1.804(8) .
Mo16 O56 2.045(7) .
Mo16 O59 2.063(8) .
Mo16 O73 2.406(9) .
Mo17 O76 1.692(10) .
Mo17 O74 1.779(8) .
Mo17 O77 1.799(8) .
Mo17 O58 2.059(8) .
Mo17 O59 2.070(8) .
Mo17 O75 2.435(9) .
Mo18 O79 1.708(9) .
Mo18 O80 1.787(7) .
Mo18 O81 1.788(8) .
Mo18 O58 2.060(7) .
Mo18 O57 2.072(7) .
Mo18 O78 2.455(9) .
Mo19 O84 1.684(8) .
Mo19 O86 1.997(7) .
Mo19 O82 2.011(8) .
Mo19 O88 2.014(7) .
Mo19 O83 2.015(7) .
Mo19 O87 2.025(8) .
Mo19 O85 2.387(8) .
Mo20 O89 1.711(8) .
Mo20 O91 1.790(7) .
Mo20 O90 1.790(7) .
Mo20 O86 2.095(7) .
Mo20 O83 2.097(8) .
Mo20 O92 2.363(8) .
Mo21 O95 1.687(8) .
Mo21 O94 1.785(8) .
Mo21 O96 1.792(8) .
Mo21 O83 2.056(8) .
Mo21 O82 2.066(7) .
Mo21 O93 2.468(8) .
Mo22 O99 1.695(9) .
Mo22 O97 1.773(8) .
Mo22 O100 1.798(8) .
Mo22 O82 2.052(7) .
Mo22 O87 2.058(8) .
Mo22 O98 2.439(9) .
Mo23 O101 1.711(9) .
Mo23 O102 1.770(8) .
Mo23 O103 1.787(9) .
Mo23 O88 2.057(8) .
Mo23 O87 2.074(7) .
Mo23 O104 2.420(8) .
Mo24 O107 1.697(8) .
Mo24 O108 1.787(8) .
Mo24 O105 1.793(7) .
Mo24 O88 2.051(8) .
Mo24 O86 2.057(7) .
Mo24 O106 2.449(8) .
Mo25 O114 1.674(8) .
Mo25 O112 1.988(8) .
Mo25 O110 2.004(7) .
Mo25 O109 2.005(8) .
Mo25 O111 2.005(7) .
Mo25 O113 2.024(7) .
Mo25 O115 2.373(8) .
Mo26 O118 1.687(8) .
Mo26 O117 1.781(7) .
Mo26 O116 1.786(8) .
Mo26 O109 2.074(8) .
Mo26 O112 2.081(8) .
Mo26 O119 2.324(7) .
Mo27 O121 1.702(8) .
Mo27 O122 1.778(8) .
Mo27 O120 1.786(8) .
Mo27 O111 2.056(7) .
Mo27 O112 2.068(8) .
Mo27 O123 2.488(7) .
Mo28 O125 1.695(8) .
Mo28 O124 1.776(8) .
Mo28 O126 1.794(8) .
Mo28 O111 2.056(8) .
Mo28 O113 2.062(7) .
Mo28 O127 2.444(8) .
Mo29 O130 1.689(8) .
Mo29 O128 1.797(8) .
Mo29 O129 1.799(8) .
Mo29 O110 2.059(8) .
Mo29 O113 2.064(7) .
Mo29 O131 2.447(8) .
Mo30 O134 1.691(8) .
Mo30 O132 1.786(7) .
Mo30 O133 1.791(7) .
Mo30 O110 2.059(7) .
Mo30 O109 2.067(7) .
Mo30 O135 2.502(8) .
Mo31 Mo3A 0.722(5) .
Mo31 O137 1.718(11) .
Mo31 O136 1.776(10) .
Mo31 O139 1.849(10) .
Mo31 O9 1.988(9) .
Mo31 O24 2.072(8) .
Mo31 O138 2.333(11) .
Mo3A O138 1.617(12) .
Mo3A O136 1.788(11) .
Mo3A O139 1.871(11) .
Mo3A O9 2.019(10) .
Mo3A O24 2.111(10) .
Mo3A O137 2.440(12) .
Mo32 Mo3B 0.796(5) .
Mo32 O142 1.672(12) .
Mo32 O143 1.763(12) .
Mo32 O141 1.869(10) .
Mo32 O52 2.034(8) .
Mo32 O36 2.058(9) .
Mo32 O140 2.349(11) .
Mo3B O140 1.562(12) .
Mo3B O143 1.734(12) .
Mo3B O141 1.906(12) .
Mo3B O52 2.055(9) .
Mo3B O36 2.133(10) .
Mo3B O142 2.467(13) .
Mo33 Mo3C 0.767(5) .
Mo33 O147 1.683(14) .
Mo33 O145 1.759(11) .
Mo33 O146 1.842(11) .
Mo33 O71 2.001(8) .
Mo33 O77 2.060(8) .
Mo33 O144 2.321(12) .
Mo3C O144 1.558(13) .
Mo3C O145 1.794(12) .
Mo3C O146 1.880(12) .
Mo3C O71 2.031(10) .
Mo3C O77 2.120(10) .
Mo3C O147 2.450(15) .
Mo34 Mo3D 0.739(5) .
Mo34 O149 1.717(12) .
Mo34 O148 1.800(10) .
Mo34 O151 1.802(10) .
Mo34 O100 2.034(8) .
Mo34 O103 2.044(9) .
Mo34 O150 2.316(12) .
Mo3D O150 1.584(12) .
Mo3D O151 1.799(12) .
Mo3D O148 1.824(11) .
Mo3D O103 2.081(10) .
Mo3D O100 2.092(10) .
Mo3D O149 2.456(13) .
Mo35 Mo3E 0.589(15) .
Mo35 O153 1.756(15) .
Mo35 O154 1.794(15) .
Mo35 O152 1.951(16) .
Mo35 O129 2.000(12) .
Mo35 O126 2.020(11) .
Mo35 O155 2.103(17) .
Mo3E O155 1.514(17) .
Mo3E O154 1.856(17) .
Mo3E O153 1.864(17) .
Mo3E O129 2.040(12) .
Mo3E O126 2.037(12) .
Mo36 O157 1.736(17) 7_567
Mo36 O153 2.055(16) 7_567
Mo36 O158 2.08(3) .
Mo36 O136 2.101(12) .
Mo36 O156 2.147(13) 8_465
Mo36 O159 2.34(5) .
Mo37 O160 1.697(14) .
Mo37 O162 1.771(17) .
Mo37 O139 1.938(10) .
Mo37 O141 1.950(12) .
Mo37 O163 2.216(19) .
Mo37 O161 2.217(12) .
Mo38 O164 1.724(19) .
Mo38 O165 2.12(3) .
Mo38 O143 2.146(15) .
Mo38 O145 2.148(15) 7_567
Mo38 O161 2.170(14) 2_556
Mo39 O167 1.732(17) .
Mo39 O168 1.752(18) .
Mo39 O146 1.949(12) .
Mo39 O148 2.002(11) .
Mo39 O156 2.218(13) .
Mo39 O169 2.23(2) .
Mo40 O170 1.708(16) .
Mo40 O172 1.83(2) .
Mo40 O151 2.032(12) .
Mo40 O154 2.079(15) .
Mo40 O171 2.177(5) .
Mo40 O173 2.27(3) .
V1 O174 1.619(8) .
V1 O132 1.956(7) 7_567
V1 O14 1.961(8) .
V1 O128 1.968(8) 7_567
V1 O8 1.982(8) .
V1 O175 2.301(8) .
V1 Na5 3.417(8) 7_567
V2 O177 1.607(8) .
V2 O21 1.958(8) .
V2 O35 1.974(9) .
V2 O39 1.978(7) .
V2 O25 1.984(8) .
V2 O176 2.316(8) .
V2 Na1 3.371(7) .
V3 O179 1.591(9) .
V3 O48 1.977(8) .
V3 O68 1.983(8) .
V3 O72 1.987(8) .
V3 O53 1.992(8) .
V3 O178 2.297(8) .
V3 Na2 3.450(8) .
V4 O180 1.601(9) .
V4 O80 1.976(7) .
V4 O96 1.978(8) .
V4 O74 1.986(8) .
V4 O97 1.989(8) .
V4 O181 2.294(9) .
V4 Na3 3.401(7) .
V5 O183 1.594(8) .
V5 O105 1.971(7) .
V5 O124 1.981(8) .
V5 O120 1.989(8) .
V5 O102 1.996(8) .
V5 O182 2.302(8) .
V5 Na4 3.418(7) .
V6 O184 1.629(8) .
V6 O64 1.972(8) .
V6 O133 1.972(7) 7_567
V6 O116 1.990(8) 7_567
V6 O66 1.997(8) .
V6 O185 2.242(8) .
V6 Na6 3.256(5) .
V7 O187 1.618(8) .
V7 O81 1.966(8) .
V7 O16 1.970(7) .
V7 O63 1.975(8) .
V7 O13 1.980(8) .
V7 O186 2.261(9) .
V8 O188 1.626(8) .
V8 O20 1.956(8) .
V8 O94 1.979(8) .
V8 O91 1.987(7) .
V8 O17 1.993(7) .
V8 O189 2.227(8) .
V9 O191 1.644(8) .
V9 O41 1.963(8) .
V9 O90 1.970(8) .
V9 O108 1.975(8) .
V9 O46 1.988(8) .
V9 O190 2.216(8) .
V10 O192 1.632(8) .
V10 O44 1.962(8) .
V10 O117 1.974(7) .
V10 O122 1.975(8) .
V10 O50 1.987(8) .
V10 O193 2.238(8) .
S1 O198 1.459(9) .
S1 O10 1.476(8) .
S1 O26 1.480(9) .
S1 O7 1.505(8) .
S2 O195 1.459(9) .
S2 O51 1.466(9) .
S2 O38 1.478(8) .
S2 O34 1.505(8) .
S3 O196 1.436(10) .
S3 O75 1.477(8) .
S3 O73 1.480(8) .
S3 O61 1.503(8) .
S4 O197 1.454(9) .
S4 O98 1.461(9) .
S4 O104 1.474(8) .
S4 O85 1.515(8) .
S5 O194 1.454(9) .
S5 O131 1.459(8) .
S5 O127 1.469(8) .
S5 O115 1.519(8) .
O8 Na5 2.764(11) 7_567
O10 Na5 2.568(10) 7_567
O25 Na1 2.683(11) .
O26 Na1 2.481(10) .
O35 Na1 2.654(10) .
O38 Na1 2.545(10) .
O40 Na6 2.324(9) 4_546
O51 Na2 2.595(11) .
O53 Na2 2.784(11) .
O66 Na6 2.545(9) .
O67 Na7 2.44(4) .
O68 Mo15 1.781(8) 7_567
O72 Mo16 1.777(8) 7_567
O72 Na2 2.801(13) .
O73 Na2 2.601(11) 7_567
O74 Na3 2.688(11) .
O75 Na3 2.530(10) .
O97 Na3 2.733(11) .
O98 Na3 2.551(10) .
O102 Na4 2.749(11) .
O104 Na4 2.571(10) .
O116 V6 1.990(8) 7_567
O116 Na6 2.481(10) 7_567
O124 Na4 2.731(11) .
O127 Na4 2.578(10) .
O128 V1 1.968(8) 7_567
O128 Na5 2.742(11) .
O131 Na5 2.564(10) .
O132 V1 1.956(7) 7_567
O133 V6 1.972(7) 7_567
O145 Mo38 2.148(15) 7_567
O153 Mo36 2.055(16) 7_567
O156 Mo36 2.147(13) 8_566
O157 Mo36 1.736(17) 7_567
O157 Na5 2.316(18) .
O160 Na1 2.298(15) .
O161 Mo38 2.170(14) 2_556
O164 Na2 2.338(18) .
O167 Na3 2.287(16) .
O170 Na4 2.301(17) .
O171 Mo40 2.177(5) 2_657
O175 Na5 2.310(11) 7_567
O176 Na1 2.327(10) .
O178 Na2 2.315(10) .
O181 Na3 2.335(10) .
O182 Na4 2.334(10) .
O185 Na6 2.443(10) .
Na1 O235 2.33(2) .
Na2 O218 2.27(3) .
Na2 O73 2.601(11) 7_567
Na3 O216 2.40(3) .
Na4 O224 2.30(3) .
Na5 O175 2.310(11) 7_567
Na5 O238 2.32(3) .
Na5 O10 2.568(10) 7_567
Na5 O8 2.764(11) 7_567
Na5 V1 3.417(8) 7_567
Na6 O212 2.307(18) .
Na6 O40 2.324(9) 4_556
Na6 O211 2.382(13) .
Na6 O116 2.481(10) 7_567
Na7 O219 2.20(5) .
Na7 O268 2.38(8) 2_656
Na7 O240 2.45(5) .
Na7 O269 2.49(8) .
Na7 O245 2.55(5) .
Na8 O280 2.15(8) .
Na8 O266 2.33(6) .
Na8 O252 2.35(4) 4_556
Na8 O258 2.45(4) .
Na8 O227 2.59(4) .
O252 Na8 2.35(4) 4_546
O268 Na7 2.38(8) 2_656
O276 O277 1.61(8) .
O281 O282 1.57(6) 3_445
O282 O281 1.57(6) 3
O284 O285 1.73(7) .
